data_4065573
loop_
_publ_author_name
'Sakamoto, Mayumi'
'Ohki, Yasuhiro'
'Tatsumi, Kazuyuki'

_publ_section_title
;
 Synthesis and Reactions of Coordinatively Unsaturated Half-Sandwich
 Rhodium and Iridium Complexes Having a 2,6-Dimesitylbenzenethiolate
 Ligand
;
_journal_issue 7
_journal_name_full Organometallics
_journal_page_first 1761
_journal_paper_doi 10.1021/om100006r
_journal_volume 29
_journal_year 2010
_chemical_formula_moiety 'C78 H60 B F24 N2 Rh S '
_chemical_formula_sum 'C78 H60 B F24 N2 Rh S'
_chemical_formula_weight 1627.08
_space_group_IT_number 2
_symmetry_cell_setting triclinic
_symmetry_Int_Tables_number 2
_symmetry_space_group_name_Hall '-P 1'
_symmetry_space_group_name_H-M 'P -1'
_cell_angle_alpha 70.042(9)
_cell_angle_beta 67.269(8)
_cell_angle_gamma 77.022(11)
_cell_formula_units_Z 2
_cell_length_a 14.0447(18)
_cell_length_b 16.641(2)
_cell_length_c 17.788(2)
_cell_measurement_reflns_used 11120
_cell_measurement_temperature 173.1
_cell_measurement_theta_max 27.5
_cell_measurement_theta_min 3.1
_cell_volume 3583.5(8)
_computing_cell_refinement CrystalClear
_computing_data_collection CrystalClear
_computing_data_reduction CrystalStructure
_computing_publication_material 'CrystalStructure 3.8'
_computing_structure_refinement SHELXL
_computing_structure_solution 'DIRDIF99 (PATTY)'
_diffrn_detector_area_resol_mean 7.31
_diffrn_measured_fraction_theta_full 0.952
_diffrn_measured_fraction_theta_max 0.952
_diffrn_measurement_device_type 'Rigaku Mercury'
_diffrn_measurement_method \w
_diffrn_radiation_type 'Mo K\a'
_diffrn_radiation_wavelength 0.71070
_diffrn_reflns_av_R_equivalents 0.017
_diffrn_reflns_limit_h_max 18
_diffrn_reflns_limit_h_min -17
_diffrn_reflns_limit_k_max 21
_diffrn_reflns_limit_k_min -21
_diffrn_reflns_limit_l_max 19
_diffrn_reflns_limit_l_min -23
_diffrn_reflns_number 28163
_diffrn_reflns_theta_full 27.48
_diffrn_reflns_theta_max 27.48
_exptl_absorpt_coefficient_mu 0.375
_exptl_absorpt_correction_T_max 0.893
_exptl_absorpt_correction_T_min 0.843
_exptl_absorpt_correction_type multi-scan
_exptl_absorpt_process_details 'Jacobson, R. (1998) Private communication'
_exptl_crystal_colour brown
_exptl_crystal_density_diffrn 1.508
_exptl_crystal_density_method 'not measured'
_exptl_crystal_description block
_exptl_crystal_F_000 1648.00
_exptl_crystal_size_max 0.45
_exptl_crystal_size_mid 0.30
_exptl_crystal_size_min 0.30
_refine_diff_density_max 1.15
_refine_diff_density_min -0.96
_refine_ls_extinction_method none
_refine_ls_goodness_of_fit_ref 1.026
_refine_ls_hydrogen_treatment refall
_refine_ls_number_parameters 962
_refine_ls_number_reflns 15655
_refine_ls_R_factor_gt 0.0460
_refine_ls_shift/su_max 0.0010
_refine_ls_structure_factor_coef Fsqd
_refine_ls_weighting_details 'w = 1/[\s^2^(Fo^2^)+(0.0715P)^2^+3.1346P] where P=(Fo^2^+2Fc^2^)/3'
_refine_ls_weighting_scheme calc
_refine_ls_wR_factor_ref 0.1292
_reflns_number_gt 14121
_reflns_number_total 15655
_reflns_threshold_expression F^2^>2.0\s(F^2^)
_cod_data_source_file om100006r_si_001.cif
_cod_data_source_block '__saka21-071114'
_cod_original_cell_volume 3583.7(8)
_cod_original_formula_sum 'C78 H60 B F24 N2 Rh S '
_cod_database_code 4065573

loop_
_symmetry_equiv_pos_site_id
_symmetry_equiv_pos_as_xyz
1 +X,+Y,+Z
2 -X,-Y,-Z

loop_
_atom_site_label
_atom_site_type_symbol
_atom_site_fract_x
_atom_site_fract_y
_atom_site_fract_z
_atom_site_U_iso_or_equiv
_atom_site_adp_type
_atom_site_occupancy
_atom_site_symmetry_multiplicity
_atom_site_calc_flag
_atom_site_refinement_flags
Rh(1) Rh 0.099690(13) 0.197671(11) 0.227536(10) 0.02346(6) Uani 1.00 1 d .
S(1) S 0.26224(4) 0.21248(4) 0.11683(3) 0.02538(13) Uani 1.00 1 d .
F(1) F 0.3240(2) 0.02324(12) 0.43462(13) 0.0678(6) Uani 1.00 1 d .
F(2) F 0.20198(19) -0.01512(18) 0.55138(19) 0.0844(8) Uani 1.00 1 d .
F(3) F 0.3488(2) -0.09024(11) 0.52822(15) 0.0680(6) Uani 1.00 1 d .
F(4) F 0.51130(16) 0.05227(13) 0.73017(13) 0.0573(5) Uani 1.00 1 d .
F(5) F 0.37502(16) -0.01154(13) 0.80303(11) 0.0544(4) Uani 1.00 1 d .
F(6) F 0.50389(18) -0.07076(12) 0.72045(14) 0.0626(5) Uani 1.00 1 d .
F(7) F 0.26408(16) 0.55369(14) 0.29032(13) 0.0772(7) Uani 1.00 1 d .
F(8) F 0.41949(17) 0.58414(11) 0.22722(13) 0.0564(5) Uani 1.00 1 d .
F(9) F 0.35431(17) 0.52458(12) 0.17324(12) 0.0549(4) Uani 1.00 1 d .
F(10) F 0.69202(13) 0.32028(11) 0.19986(12) 0.0505(4) Uani 1.00 1 d .
F(11) F 0.65733(15) 0.20336(12) 0.29899(13) 0.0640(6) Uani 1.00 1 d .
F(12) F 0.60363(18) 0.23649(16) 0.19390(16) 0.0746(6) Uani 1.00 1 d .
F(13) F 0.38161(17) 0.59515(12) 0.62285(15) 0.0646(5) Uani 1.00 1 d .
F(14) F 0.2932(2) 0.51097(14) 0.73427(13) 0.0782(7) Uani 1.00 1 d .
F(15) F 0.2411(2) 0.56359(15) 0.6289(2) 0.0837(8) Uani 1.00 1 d .
F(16) F 0.63529(18) 0.26474(19) 0.67238(16) 0.0856(8) Uani 1.00 1 d .
F(17) F 0.69452(15) 0.38002(17) 0.5851(2) 0.0886(8) Uani 1.00 1 d .
F(18) F 0.69469(13) 0.27554(15) 0.54076(14) 0.0598(5) Uani 1.00 1 d .
F(19) F 0.02451(14) 0.40652(15) 0.40691(12) 0.0607(5) Uani 1.00 1 d .
F(20) F -0.07976(15) 0.31551(12) 0.49821(14) 0.0539(4) Uani 1.00 1 d .
F(21) F -0.10695(13) 0.44531(11) 0.50374(13) 0.0505(4) Uani 1.00 1 d .
F(22) F 0.0378(3) 0.4041(3) 0.7785(3) 0.0607(10) Uiso 0.50 1 d P
F(23) F 0.0556(3) 0.3633(3) 0.7988(3) 0.0691(12) Uiso 0.50 1 d P
F(24) F 0.0170(5) 0.2739(4) 0.8262(3) 0.0838(16) Uiso 0.50 1 d P
F(25) F -0.0208(4) 0.2577(3) 0.8269(3) 0.0672(12) Uiso 0.50 1 d P
F(26) F -0.1047(4) 0.3545(4) 0.7994(3) 0.0737(15) Uiso 0.50 1 d P
F(27) F -0.0987(3) 0.3898(3) 0.7850(2) 0.0491(9) Uiso 0.50 1 d P
N(1) N 0.13925(16) 0.06362(12) 0.26305(12) 0.0264(4) Uani 1.00 1 d .
N(2) N 0.00961(16) 0.15269(13) 0.18113(13) 0.0292(4) Uani 1.00 1 d .
C(1) C -0.0334(2) 0.24929(17) 0.31991(18) 0.0397(6) Uani 1.00 1 d .
C(2) C 0.0138(2) 0.31904(15) 0.24785(16) 0.0312(5) Uani 1.00 1 d .
C(3) C 0.1154(2) 0.31867(15) 0.24565(15) 0.0295(5) Uani 1.00 1 d .
C(4) C 0.1368(2) 0.24486(16) 0.30962(16) 0.0355(5) Uani 1.00 1 d .
C(5) C 0.0418(2) 0.20505(17) 0.35822(16) 0.0424(7) Uani 1.00 1 d .
C(6) C -0.1433(2) 0.2313(2) 0.3488(2) 0.0687(12) Uani 1.00 1 d .
C(7) C -0.0390(2) 0.38720(19) 0.1918(2) 0.0463(7) Uani 1.00 1 d .
C(8) C 0.1886(2) 0.38430(18) 0.18948(19) 0.0423(6) Uani 1.00 1 d .
C(9) C 0.2376(3) 0.2221(2) 0.3266(2) 0.0575(9) Uani 1.00 1 d .
C(10) C 0.0263(3) 0.1295(2) 0.43653(19) 0.0713(12) Uani 1.00 1 d .
C(11) C 0.28560(17) 0.21666(15) 0.01027(14) 0.0250(4) Uani 1.00 1 d .
C(12) C 0.30867(19) 0.29641(16) -0.05255(15) 0.0298(5) Uani 1.00 1 d .
C(13) C 0.3460(2) 0.30050(19) -0.13843(17) 0.0427(6) Uani 1.00 1 d .
C(14) C 0.3605(2) 0.2275(2) -0.16385(17) 0.0474(7) Uani 1.00 1 d .
C(15) C 0.3356(2) 0.15001(19) -0.10261(17) 0.0384(6) Uani 1.00 1 d .
C(16) C 0.29916(19) 0.14291(16) -0.01576(15) 0.0283(4) Uani 1.00 1 d .
C(17) C 0.29403(19) 0.37928(16) -0.03241(15) 0.0293(5) Uani 1.00 1 d .
C(18) C 0.2043(2) 0.43535(17) -0.03712(16) 0.0321(5) Uani 1.00 1 d .
C(19) C 0.1934(2) 0.51582(17) -0.02469(17) 0.0356(5) Uani 1.00 1 d .
C(20) C 0.2676(2) 0.54136(17) -0.00728(16) 0.0341(5) Uani 1.00 1 d .
C(21) C 0.3564(2) 0.48491(17) -0.00345(17) 0.0346(5) Uani 1.00 1 d .
C(22) C 0.3710(2) 0.40398(17) -0.01578(16) 0.0329(5) Uani 1.00 1 d .
C(23) C 0.1214(2) 0.4094(2) -0.0553(2) 0.0434(6) Uani 1.00 1 d .
C(24) C 0.2529(2) 0.62720(18) 0.00941(19) 0.0432(6) Uani 1.00 1 d .
C(25) C 0.4666(2) 0.3436(2) -0.0081(2) 0.0430(6) Uani 1.00 1 d .
C(26) C 0.2804(2) 0.05418(16) 0.04230(15) 0.0301(5) Uani 1.00 1 d .
C(27) C 0.3502(2) 0.00630(17) 0.08485(16) 0.0334(5) Uani 1.00 1 d .
C(28) C 0.3391(2) -0.08074(19) 0.12723(18) 0.0458(7) Uani 1.00 1 d .
C(29) C 0.2620(2) -0.1214(2) 0.1288(2) 0.0498(7) Uani 1.00 1 d .
C(30) C 0.1934(2) -0.0724(2) 0.0876(2) 0.0470(7) Uani 1.00 1 d .
C(31) C 0.2012(2) 0.01417(18) 0.04416(17) 0.0367(5) Uani 1.00 1 d .
C(32) C 0.4385(2) 0.0441(2) 0.08300(18) 0.0411(6) Uani 1.00 1 d .
C(33) C 0.2553(4) -0.2166(2) 0.1724(2) 0.0744(12) Uani 1.00 1 d .
C(34) C 0.1258(2) 0.0626(2) -0.0021(2) 0.0493(7) Uani 1.00 1 d .
C(35) C 0.2121(2) 0.02089(16) 0.29676(16) 0.0337(5) Uani 1.00 1 d .
C(36) C 0.2155(2) -0.06851(17) 0.33577(17) 0.0402(6) Uani 1.00 1 d .
C(37) C 0.1429(2) -0.11279(17) 0.33930(18) 0.0426(7) Uani 1.00 1 d .
C(38) C 0.0669(2) -0.06988(16) 0.30118(17) 0.0384(6) Uani 1.00 1 d .
C(39) C 0.0701(2) 0.01897(15) 0.26244(15) 0.0302(5) Uani 1.00 1 d .
C(40) C -0.0109(2) -0.11018(19) 0.2986(2) 0.0509(8) Uani 1.00 1 d .
C(41) C -0.0777(2) -0.0654(2) 0.2574(2) 0.0544(8) Uani 1.00 1 d .
C(42) C -0.0732(2) 0.0250(2) 0.2145(2) 0.0426(6) Uani 1.00 1 d .
C(43) C -0.0002(2) 0.06692(16) 0.21831(17) 0.0319(5) Uani 1.00 1 d .
C(44) C -0.1382(2) 0.0754(2) 0.1675(2) 0.0523(8) Uani 1.00 1 d .
C(45) C -0.1261(2) 0.1605(2) 0.1287(2) 0.0498(7) Uani 1.00 1 d .
C(46) C -0.0518(2) 0.19754(19) 0.13638(19) 0.0392(6) Uani 1.00 1 d .
C(47) C 0.34865(17) 0.18264(14) 0.56457(14) 0.0230(4) Uani 1.00 1 d .
C(48) C 0.32323(19) 0.13066(15) 0.52890(15) 0.0266(4) Uani 1.00 1 d .
C(49) C 0.3378(2) 0.04136(16) 0.55566(16) 0.0296(5) Uani 1.00 1 d .
C(50) C 0.3811(2) -0.00057(16) 0.61917(16) 0.0326(5) Uani 1.00 1 d .
C(51) C 0.4052(2) 0.04869(16) 0.65610(15) 0.0284(4) Uani 1.00 1 d .
C(52) C 0.38778(18) 0.13814(15) 0.63067(14) 0.0256(4) Uani 1.00 1 d .
C(53) C 0.3042(2) -0.01004(18) 0.51813(19) 0.0420(6) Uani 1.00 1 d .
C(54) C 0.4495(2) 0.00511(18) 0.72665(18) 0.0378(6) Uani 1.00 1 d .
C(55) C 0.37858(17) 0.32242(14) 0.42698(14) 0.0226(4) Uani 1.00 1 d .
C(56) C 0.34556(17) 0.40382(14) 0.38108(15) 0.0240(4) Uani 1.00 1 d .
C(57) C 0.39517(19) 0.43771(15) 0.29458(15) 0.0275(4) Uani 1.00 1 d .
C(58) C 0.4840(2) 0.39408(16) 0.25010(15) 0.0299(5) Uani 1.00 1 d .
C(59) C 0.51940(19) 0.31463(15) 0.29453(15) 0.0280(4) Uani 1.00 1 d .
C(60) C 0.46706(18) 0.27882(15) 0.38070(15) 0.0249(4) Uani 1.00 1 d .
C(61) C 0.3573(2) 0.52459(17) 0.24710(17) 0.0344(5) Uani 1.00 1 d .
C(62) C 0.6172(2) 0.26894(18) 0.24784(18) 0.0399(6) Uani 1.00 1 d .
C(63) C 0.38177(17) 0.33749(14) 0.56538(14) 0.0234(4) Uani 1.00 1 d .
C(64) C 0.33349(18) 0.41160(15) 0.59204(15) 0.0265(4) Uani 1.00 1 d .
C(65) C 0.38295(19) 0.45494(15) 0.61840(15) 0.0279(4) Uani 1.00 1 d .
C(66) C 0.4829(2) 0.42674(17) 0.61955(16) 0.0310(5) Uani 1.00 1 d .
C(67) C 0.53316(19) 0.35460(17) 0.59202(16) 0.0295(5) Uani 1.00 1 d .
C(68) C 0.48385(18) 0.31197(15) 0.56496(15) 0.0264(4) Uani 1.00 1 d .
C(69) C 0.3256(2) 0.53048(17) 0.65063(18) 0.0360(5) Uani 1.00 1 d .
C(70) C 0.6391(2) 0.3199(2) 0.5964(2) 0.0437(6) Uani 1.00 1 d .
C(71) C 0.20037(17) 0.31043(14) 0.56551(15) 0.0239(4) Uani 1.00 1 d .
C(72) C 0.13695(18) 0.33304(14) 0.51531(15) 0.0250(4) Uani 1.00 1 d .
C(73) C 0.03060(18) 0.35723(15) 0.54666(16) 0.0278(4) Uani 1.00 1 d .
C(74) C -0.01758(19) 0.35977(17) 0.63016(17) 0.0338(5) Uani 1.00 1 d .
C(75) C 0.0432(2) 0.33531(18) 0.68121(17) 0.0353(5) Uani 1.00 1 d .
C(76) C 0.14874(19) 0.31003(16) 0.65061(16) 0.0298(5) Uani 1.00 1 d .
C(77) C -0.0322(2) 0.38151(18) 0.48920(19) 0.0362(5) Uani 1.00 1 d .
C(78) C -0.0036(2) 0.3401(2) 0.7713(2) 0.0525(8) Uani 1.00 1 d .
B(1) B 0.3265(2) 0.28738(16) 0.53094(16) 0.0226(4) Uani 1.00 1 d .
H(1) H -0.1788 0.2345 0.4073 0.082 Uiso 1.00 1 c R
H(2) H -0.1447 0.1737 0.3464 0.082 Uiso 1.00 1 c R
H(3) H -0.1785 0.2740 0.3116 0.082 Uiso 1.00 1 c R
H(4) H -0.0990 0.4171 0.2267 0.056 Uiso 1.00 1 c R
H(5) H -0.0625 0.3605 0.1616 0.056 Uiso 1.00 1 c R
H(6) H 0.0098 0.4285 0.1505 0.056 Uiso 1.00 1 c R
H(7) H 0.2520 0.3693 0.2042 0.051 Uiso 1.00 1 c R
H(8) H 0.1560 0.4409 0.1972 0.051 Uiso 1.00 1 c R
H(9) H 0.2060 0.3859 0.1301 0.051 Uiso 1.00 1 c R
H(10) H 0.2937 0.2104 0.2764 0.069 Uiso 1.00 1 c R
H(11) H 0.2327 0.1708 0.3754 0.069 Uiso 1.00 1 c R
H(12) H 0.2522 0.2701 0.3390 0.069 Uiso 1.00 1 c R
H(13) H 0.0370 0.1447 0.4810 0.086 Uiso 1.00 1 c R
H(14) H 0.0762 0.0805 0.4230 0.086 Uiso 1.00 1 c R
H(15) H -0.0445 0.1140 0.4566 0.086 Uiso 1.00 1 c R
H(16) H 0.3617 0.3540 -0.1800 0.051 Uiso 1.00 1 c R
H(17) H 0.3872 0.2304 -0.2225 0.057 Uiso 1.00 1 c R
H(18) H 0.3435 0.1003 -0.1202 0.046 Uiso 1.00 1 c R
H(19) H 0.1330 0.5542 -0.0283 0.043 Uiso 1.00 1 c R
H(20) H 0.4084 0.5020 0.0079 0.042 Uiso 1.00 1 c R
H(21) H 0.1361 0.4265 -0.1168 0.052 Uiso 1.00 1 c R
H(22) H 0.0537 0.4378 -0.0280 0.052 Uiso 1.00 1 c R
H(23) H 0.1202 0.3469 -0.0328 0.052 Uiso 1.00 1 c R
H(24) H 0.1788 0.6437 0.0355 0.052 Uiso 1.00 1 c R
H(25) H 0.2810 0.6708 -0.0444 0.052 Uiso 1.00 1 c R
H(26) H 0.2895 0.6228 0.0480 0.052 Uiso 1.00 1 c R
H(27) H 0.5250 0.3769 -0.0266 0.052 Uiso 1.00 1 c R
H(28) H 0.4833 0.3054 -0.0440 0.052 Uiso 1.00 1 c R
H(29) H 0.4537 0.3092 0.0512 0.052 Uiso 1.00 1 c R
H(30) H 0.3861 -0.1132 0.1560 0.055 Uiso 1.00 1 c R
H(31) H 0.1391 -0.0989 0.0892 0.056 Uiso 1.00 1 c R
H(32) H 0.4165 0.0664 0.1321 0.049 Uiso 1.00 1 c R
H(33) H 0.4596 0.0910 0.0306 0.049 Uiso 1.00 1 c R
H(34) H 0.4972 -0.0005 0.0851 0.049 Uiso 1.00 1 c R
H(35) H 0.2100 -0.2251 0.2318 0.089 Uiso 1.00 1 c R
H(36) H 0.3248 -0.2457 0.1702 0.089 Uiso 1.00 1 c R
H(37) H 0.2268 -0.2406 0.1433 0.089 Uiso 1.00 1 c R
H(38) H 0.1144 0.1231 -0.0029 0.059 Uiso 1.00 1 c R
H(39) H 0.0596 0.0375 0.0272 0.059 Uiso 1.00 1 c R
H(40) H 0.1544 0.0585 -0.0605 0.059 Uiso 1.00 1 c R
H(41) H 0.2631 0.0515 0.2945 0.040 Uiso 1.00 1 c R
H(42) H 0.2683 -0.0976 0.3594 0.048 Uiso 1.00 1 c R
H(43) H 0.1432 -0.1727 0.3674 0.051 Uiso 1.00 1 c R
H(44) H -0.0158 -0.1698 0.3265 0.061 Uiso 1.00 1 c R
H(45) H -0.1286 -0.0940 0.2566 0.065 Uiso 1.00 1 c R
H(46) H -0.1896 0.0503 0.1630 0.063 Uiso 1.00 1 c R
H(47) H -0.1686 0.1947 0.0963 0.060 Uiso 1.00 1 c R
H(48) H -0.0448 0.2569 0.1087 0.047 Uiso 1.00 1 c R
H(49) H 0.2948 0.1576 0.4846 0.032 Uiso 1.00 1 c R
H(50) H 0.3937 -0.0615 0.6364 0.039 Uiso 1.00 1 c R
H(51) H 0.4030 0.1700 0.6592 0.031 Uiso 1.00 1 c R
H(52) H 0.2874 0.4368 0.4102 0.029 Uiso 1.00 1 c R
H(53) H 0.5191 0.4179 0.1912 0.036 Uiso 1.00 1 c R
H(54) H 0.4922 0.2233 0.4088 0.030 Uiso 1.00 1 c R
H(55) H 0.2648 0.4327 0.5920 0.032 Uiso 1.00 1 c R
H(56) H 0.5163 0.4558 0.6386 0.037 Uiso 1.00 1 c R
H(57) H 0.5208 0.2636 0.5454 0.032 Uiso 1.00 1 c R
H(58) H 0.1676 0.3318 0.4578 0.030 Uiso 1.00 1 c R
H(59) H -0.0897 0.3776 0.6515 0.041 Uiso 1.00 1 c R
H(60) H 0.1871 0.2919 0.6884 0.036 Uiso 1.00 1 c R

loop_
_atom_site_aniso_label
_atom_site_aniso_U_11
_atom_site_aniso_U_22
_atom_site_aniso_U_33
_atom_site_aniso_U_12
_atom_site_aniso_U_13
_atom_site_aniso_U_23
Rh(1) 0.02748(11) 0.01886(10) 0.02004(10) -0.00121(7) -0.00415(7) -0.00594(7)
S(1) 0.0250(2) 0.0303(2) 0.0198(2) -0.0033(2) -0.0048(2) -0.0089(2)
F(1) 0.134(2) 0.0424(10) 0.0523(11) -0.0184(11) -0.0577(13) -0.0082(8)
F(2) 0.0684(15) 0.0990(19) 0.119(2) -0.0310(13) -0.0278(14) -0.0613(17)
F(3) 0.1250(19) 0.0261(8) 0.0843(15) 0.0042(10) -0.0715(14) -0.0197(9)
F(4) 0.0720(13) 0.0539(11) 0.0607(11) -0.0207(9) -0.0497(10) 0.0062(9)
F(5) 0.0692(12) 0.0635(11) 0.0298(8) -0.0179(9) -0.0227(8) 0.0014(8)
F(6) 0.0885(15) 0.0416(10) 0.0659(12) 0.0215(9) -0.0526(12) -0.0127(9)
F(7) 0.0543(11) 0.0669(13) 0.0538(11) 0.0325(10) -0.0052(9) 0.0115(10)
F(8) 0.0788(13) 0.0264(8) 0.0702(12) -0.0101(8) -0.0436(11) 0.0029(8)
F(9) 0.0824(13) 0.0469(10) 0.0438(9) -0.0040(9) -0.0422(9) -0.0008(8)
F(10) 0.0345(8) 0.0382(8) 0.0492(10) -0.0023(7) 0.0087(7) -0.0037(7)
F(11) 0.0467(10) 0.0399(9) 0.0538(11) 0.0156(8) 0.0098(8) 0.0056(8)
F(12) 0.0638(13) 0.0854(16) 0.0803(15) -0.0057(11) 0.0025(11) -0.0626(14)
F(13) 0.0723(13) 0.0394(10) 0.0801(14) -0.0213(9) -0.0040(11) -0.0299(10)
F(14) 0.1145(19) 0.0488(11) 0.0419(10) 0.0111(11) 0.0007(11) -0.0210(9)
F(15) 0.0839(16) 0.0625(13) 0.153(2) 0.0397(12) -0.0793(17) -0.0737(15)
F(16) 0.0575(13) 0.123(2) 0.0695(14) 0.0276(13) -0.0407(11) -0.0205(14)
F(17) 0.0320(10) 0.0949(18) 0.171(2) -0.0045(10) -0.0335(13) -0.0786(19)
F(18) 0.0302(8) 0.0857(14) 0.0771(13) 0.0125(8) -0.0184(8) -0.0508(12)
F(19) 0.0374(9) 0.0949(15) 0.0420(9) -0.0034(9) -0.0175(8) -0.0075(10)
F(20) 0.0514(10) 0.0431(9) 0.0871(14) -0.0042(8) -0.0409(10) -0.0229(9)
F(21) 0.0379(9) 0.0404(9) 0.0756(12) 0.0128(7) -0.0270(8) -0.0211(8)
N(1) 0.0319(10) 0.0209(9) 0.0226(9) -0.0016(7) -0.0049(7) -0.0072(7)
N(2) 0.0277(10) 0.0263(9) 0.0319(10) 0.0015(8) -0.0073(8) -0.0121(8)
C(1) 0.0420(14) 0.0270(12) 0.0367(13) -0.0056(11) 0.0097(11) -0.0181(10)
C(2) 0.0352(12) 0.0220(10) 0.0295(11) 0.0009(9) -0.0020(10) -0.0117(9)
C(3) 0.0415(13) 0.0229(10) 0.0230(10) -0.0036(9) -0.0054(9) -0.0114(9)
C(4) 0.0564(16) 0.0272(12) 0.0267(11) 0.0008(11) -0.0151(11) -0.0142(9)
C(5) 0.0684(19) 0.0264(12) 0.0191(11) -0.0028(12) 0.0004(11) -0.0093(9)
C(6) 0.0412(17) 0.0518(19) 0.083(2) -0.0111(15) 0.0250(17) -0.0323(19)
C(7) 0.0519(17) 0.0330(14) 0.0514(17) 0.0135(12) -0.0213(14) -0.0158(13)
C(8) 0.0529(17) 0.0341(14) 0.0394(14) -0.0171(12) -0.0048(12) -0.0143(11)
C(9) 0.082(2) 0.0553(19) 0.060(2) 0.0119(17) -0.0498(19) -0.0300(16)
C(10) 0.127(3) 0.0353(16) 0.0230(13) -0.0062(19) -0.0001(17) -0.0041(12)
C(11) 0.0233(10) 0.0302(11) 0.0195(10) 0.0008(8) -0.0062(8) -0.0081(8)
C(12) 0.0300(11) 0.0315(12) 0.0239(11) -0.0009(9) -0.0069(9) -0.0070(9)
C(13) 0.0550(17) 0.0385(14) 0.0223(12) -0.0029(12) -0.0066(11) -0.0027(10)
C(14) 0.065(2) 0.0480(16) 0.0213(12) -0.0007(14) -0.0082(12) -0.0116(11)
C(15) 0.0487(15) 0.0385(14) 0.0273(12) 0.0019(12) -0.0110(11) -0.0148(10)
C(16) 0.0285(11) 0.0320(12) 0.0241(11) 0.0017(9) -0.0089(9) -0.0106(9)
C(17) 0.0313(12) 0.0275(11) 0.0219(10) -0.0049(9) -0.0055(9) -0.0010(9)
C(18) 0.0346(13) 0.0314(12) 0.0263(11) -0.0035(10) -0.0104(9) -0.0035(9)
C(19) 0.0405(14) 0.0298(12) 0.0307(12) 0.0017(10) -0.0141(10) -0.0025(10)
C(20) 0.0432(14) 0.0282(12) 0.0245(11) -0.0085(10) -0.0077(10) -0.0010(9)
C(21) 0.0341(13) 0.0325(13) 0.0327(12) -0.0124(10) -0.0077(10) -0.0022(10)
C(22) 0.0289(12) 0.0310(12) 0.0305(12) -0.0071(10) -0.0055(9) -0.0013(10)
C(23) 0.0426(15) 0.0435(15) 0.0488(16) 0.0012(12) -0.0242(13) -0.0123(13)
C(24) 0.0573(18) 0.0331(13) 0.0347(14) -0.0042(12) -0.0139(13) -0.0066(11)
C(25) 0.0280(13) 0.0411(15) 0.0546(17) -0.0034(11) -0.0123(12) -0.0094(13)
C(26) 0.0345(12) 0.0280(11) 0.0263(11) 0.0036(9) -0.0065(9) -0.0145(9)
C(27) 0.0390(13) 0.0330(12) 0.0249(11) 0.0062(10) -0.0087(10) -0.0131(10)
C(28) 0.0599(19) 0.0369(14) 0.0318(13) 0.0117(13) -0.0131(13) -0.0125(11)
C(29) 0.071(2) 0.0323(14) 0.0389(15) -0.0059(14) -0.0084(14) -0.0123(12)
C(30) 0.0565(18) 0.0418(16) 0.0437(16) -0.0149(14) -0.0059(14) -0.0199(13)
C(31) 0.0404(14) 0.0376(14) 0.0334(13) -0.0019(11) -0.0078(11) -0.0185(11)
C(32) 0.0393(14) 0.0466(15) 0.0365(14) 0.0123(12) -0.0171(11) -0.0164(12)
C(33) 0.113(3) 0.0355(17) 0.063(2) -0.011(2) -0.020(2) -0.0088(16)
C(34) 0.0457(17) 0.0575(19) 0.0566(19) -0.0036(14) -0.0213(14) -0.0271(15)
C(35) 0.0419(14) 0.0275(12) 0.0273(11) 0.0023(10) -0.0116(10) -0.0063(9)
C(36) 0.0532(17) 0.0283(12) 0.0314(13) 0.0060(12) -0.0144(12) -0.0055(10)
C(37) 0.0594(18) 0.0232(12) 0.0312(13) -0.0003(12) -0.0060(12) -0.0041(10)
C(38) 0.0476(15) 0.0234(11) 0.0349(13) -0.0071(11) -0.0014(11) -0.0094(10)
C(39) 0.0342(12) 0.0230(11) 0.0257(11) -0.0033(9) -0.0009(9) -0.0079(9)
C(40) 0.0559(19) 0.0271(13) 0.0605(19) -0.0142(13) -0.0044(15) -0.0126(13)
C(41) 0.0462(17) 0.0428(17) 0.075(2) -0.0177(14) -0.0060(16) -0.0263(16)
C(42) 0.0322(13) 0.0408(15) 0.0574(18) -0.0062(11) -0.0075(12) -0.0244(13)
C(43) 0.0292(12) 0.0286(12) 0.0353(12) -0.0028(9) -0.0038(10) -0.0144(10)
C(44) 0.0321(14) 0.060(2) 0.078(2) -0.0028(13) -0.0192(15) -0.0352(18)
C(45) 0.0377(15) 0.0542(18) 0.068(2) 0.0091(13) -0.0279(15) -0.0267(16)
C(46) 0.0353(13) 0.0370(14) 0.0478(15) 0.0047(11) -0.0184(12) -0.0153(12)
C(47) 0.0229(10) 0.0234(10) 0.0203(9) -0.0029(8) -0.0056(8) -0.0049(8)
C(48) 0.0323(12) 0.0236(10) 0.0255(10) -0.0035(9) -0.0140(9) -0.0038(8)
C(49) 0.0372(13) 0.0241(11) 0.0295(11) -0.0055(9) -0.0137(10) -0.0058(9)
C(50) 0.0437(14) 0.0216(11) 0.0336(12) -0.0024(10) -0.0184(11) -0.0034(9)
C(51) 0.0343(12) 0.0265(11) 0.0246(11) -0.0037(9) -0.0137(9) -0.0031(9)
C(52) 0.0288(11) 0.0264(11) 0.0237(10) -0.0040(9) -0.0100(9) -0.0077(8)
C(53) 0.0634(19) 0.0293(13) 0.0438(15) -0.0083(12) -0.0288(14) -0.0085(11)
C(54) 0.0492(16) 0.0316(13) 0.0364(13) -0.0032(11) -0.0244(12) -0.0035(10)
C(55) 0.0226(10) 0.0218(10) 0.0249(10) -0.0047(8) -0.0084(8) -0.0064(8)
C(56) 0.0222(10) 0.0224(10) 0.0269(10) -0.0010(8) -0.0091(8) -0.0065(8)
C(57) 0.0284(11) 0.0249(11) 0.0279(11) -0.0030(9) -0.0116(9) -0.0034(9)
C(58) 0.0321(12) 0.0298(12) 0.0226(10) -0.0051(9) -0.0048(9) -0.0050(9)
C(59) 0.0266(11) 0.0247(11) 0.0284(11) -0.0022(9) -0.0045(9) -0.0083(9)
C(60) 0.0255(10) 0.0214(10) 0.0256(10) -0.0019(8) -0.0079(8) -0.0053(8)
C(61) 0.0368(13) 0.0300(12) 0.0311(12) -0.0005(10) -0.0139(10) -0.0014(10)
C(62) 0.0368(14) 0.0299(12) 0.0352(13) -0.0006(10) 0.0025(11) -0.0066(10)
C(63) 0.0243(10) 0.0221(10) 0.0220(10) -0.0053(8) -0.0061(8) -0.0043(8)
C(64) 0.0258(11) 0.0233(10) 0.0302(11) -0.0033(8) -0.0092(9) -0.0072(9)
C(65) 0.0313(12) 0.0235(11) 0.0283(11) -0.0061(9) -0.0077(9) -0.0073(9)
C(66) 0.0312(12) 0.0334(12) 0.0330(12) -0.0101(10) -0.0113(10) -0.0101(10)
C(67) 0.0249(11) 0.0347(12) 0.0296(11) -0.0072(9) -0.0089(9) -0.0079(10)
C(68) 0.0239(10) 0.0259(11) 0.0284(11) -0.0020(8) -0.0073(9) -0.0088(9)
C(69) 0.0407(14) 0.0273(12) 0.0443(15) -0.0063(10) -0.0143(11) -0.0138(11)
C(70) 0.0298(13) 0.0563(18) 0.0570(18) 0.0005(12) -0.0189(12) -0.0291(15)
C(71) 0.0234(10) 0.0195(10) 0.0281(11) -0.0043(8) -0.0062(8) -0.0075(8)
C(72) 0.0243(10) 0.0228(10) 0.0274(11) -0.0029(8) -0.0051(8) -0.0103(8)
C(73) 0.0231(10) 0.0233(10) 0.0370(12) -0.0042(8) -0.0076(9) -0.0105(9)
C(74) 0.0225(11) 0.0363(13) 0.0413(14) -0.0043(9) -0.0013(10) -0.0193(11)
C(75) 0.0324(13) 0.0397(14) 0.0326(13) -0.0106(11) -0.0013(10) -0.0155(11)
C(76) 0.0294(12) 0.0323(12) 0.0285(11) -0.0090(9) -0.0066(9) -0.0098(9)
C(77) 0.0256(11) 0.0337(13) 0.0486(15) 0.0000(10) -0.0129(11) -0.0125(11)
C(78) 0.0322(14) 0.082(2) 0.0452(17) -0.0116(15) -0.0000(12) -0.0325(17)
B(1) 0.0232(11) 0.0216(11) 0.0232(11) -0.0021(9) -0.0074(9) -0.0071(9)

loop_
_atom_type_symbol
_atom_type_description
_atom_type_scat_dispersion_real
_atom_type_scat_dispersion_imag
_atom_type_scat_source
C C 0.003 0.002
;
International Tables for Crystallography
(1992, Vol. C, Tables 4.2.6.8 and 6.1.1.4)
;
H H 0.000 0.000
;
International Tables for Crystallography
(1992, Vol. C, Table 6.1.1.4)
;
N N 0.006 0.003
;
International Tables for Crystallography
(1992, Vol. C, Tables 4.2.6.8 and 6.1.1.4)
;
Rh Rh -1.118 0.919
;
International Tables for Crystallography
(1992, Vol. C, Tables 4.2.6.8 and 6.1.1.4)
;
F F 0.017 0.010
;
International Tables for Crystallography
(1992, Vol. C, Tables 4.2.6.8 and 6.1.1.4)
;
S S 0.125 0.123
;
International Tables for Crystallography
(1992, Vol. C, Tables 4.2.6.8 and 6.1.1.4)
;
B B 0.001 0.001
;
International Tables for Crystallography
(1992, Vol. C, Tables 4.2.6.8 and 6.1.1.4)
;

loop_
_geom_angle_atom_site_label_1
_geom_angle_atom_site_label_2
_geom_angle_atom_site_label_3
_geom_angle
_geom_angle_publ_flag
S(1) Rh(1) N(1) 89.44(5) yes
S(1) Rh(1) N(2) 104.22(5) yes
S(1) Rh(1) C(1) 150.73(8) yes
S(1) Rh(1) C(2) 113.95(6) yes
S(1) Rh(1) C(3) 87.81(6) yes
S(1) Rh(1) C(4) 96.51(7) yes
S(1) Rh(1) C(5) 134.21(10) yes
N(1) Rh(1) N(2) 77.50(9) yes
N(1) Rh(1) C(1) 116.27(7) yes
N(1) Rh(1) C(2) 154.85(7) yes
N(1) Rh(1) C(3) 142.75(10) yes
N(1) Rh(1) C(4) 105.51(9) yes
N(1) Rh(1) C(5) 93.46(8) yes
N(2) Rh(1) C(1) 95.34(11) yes
N(2) Rh(1) C(2) 103.90(10) yes
N(2) Rh(1) C(3) 138.91(9) yes
N(2) Rh(1) C(4) 159.12(8) yes
N(2) Rh(1) C(5) 121.02(11) yes
C(1) Rh(1) C(2) 38.80(8) yes
C(1) Rh(1) C(3) 63.37(10) yes
C(1) Rh(1) C(4) 64.54(12) yes
C(1) Rh(1) C(5) 37.60(12) yes
C(2) Rh(1) C(3) 37.48(11) yes
C(2) Rh(1) C(4) 64.49(11) yes
C(2) Rh(1) C(5) 63.94(9) yes
C(3) Rh(1) C(4) 38.24(9) yes
C(3) Rh(1) C(5) 63.42(9) yes
C(4) Rh(1) C(5) 38.97(11) yes
Rh(1) S(1) C(11) 125.30(8) yes
F(23) F(22) C(78) 67.6(7) yes
F(22) F(23) F(24) 132.4(9) yes
F(22) F(23) C(78) 82.6(8) yes
F(24) F(23) C(78) 51.7(4) yes
F(23) F(24) F(25) 139.0(8) yes
F(23) F(24) C(78) 53.5(3) yes
F(25) F(24) C(78) 88.3(8) yes
F(24) F(25) C(78) 64.4(6) yes
F(27) F(26) C(78) 85.8(7) yes
F(26) F(27) C(78) 70.1(6) yes
Rh(1) N(1) C(35) 127.4(2) yes
Rh(1) N(1) C(39) 112.99(15) yes
C(35) N(1) C(39) 118.7(2) yes
Rh(1) N(2) C(43) 111.9(2) yes
Rh(1) N(2) C(46) 129.1(2) yes
C(43) N(2) C(46) 117.6(2) yes
Rh(1) C(1) C(2) 70.01(13) yes
Rh(1) C(1) C(5) 70.92(15) yes
Rh(1) C(1) C(6) 126.2(2) yes
C(2) C(1) C(5) 107.6(2) yes
C(2) C(1) C(6) 125.2(2) yes
C(5) C(1) C(6) 127.2(2) yes
Rh(1) C(2) C(1) 71.19(14) yes
Rh(1) C(2) C(3) 72.77(14) yes
Rh(1) C(2) C(7) 127.7(2) yes
C(1) C(2) C(3) 108.0(2) yes
C(1) C(2) C(7) 126.6(2) yes
C(3) C(2) C(7) 125.0(2) yes
Rh(1) C(3) C(2) 69.75(16) yes
Rh(1) C(3) C(4) 68.01(17) yes
Rh(1) C(3) C(8) 129.58(19) yes
C(2) C(3) C(4) 108.4(2) yes
C(2) C(3) C(8) 127.2(2) yes
C(4) C(3) C(8) 124.4(2) yes
Rh(1) C(4) C(3) 73.75(19) yes
Rh(1) C(4) C(5) 72.2(2) yes
Rh(1) C(4) C(9) 124.9(2) yes
C(3) C(4) C(5) 107.3(2) yes
C(3) C(4) C(9) 124.2(2) yes
C(5) C(4) C(9) 128.1(2) yes
Rh(1) C(5) C(1) 71.48(17) yes
Rh(1) C(5) C(4) 68.83(16) yes
Rh(1) C(5) C(10) 125.6(2) yes
C(1) C(5) C(4) 108.3(2) yes
C(1) C(5) C(10) 126.1(3) yes
C(4) C(5) C(10) 125.5(3) yes
S(1) C(11) C(12) 117.3(2) yes
S(1) C(11) C(16) 122.89(16) yes
C(12) C(11) C(16) 118.9(2) yes
C(11) C(12) C(13) 120.1(2) yes
C(11) C(12) C(17) 123.6(2) yes
C(13) C(12) C(17) 116.2(2) yes
C(12) C(13) C(14) 120.8(2) yes
C(13) C(14) C(15) 119.1(2) yes
C(14) C(15) C(16) 121.9(3) yes
C(11) C(16) C(15) 119.1(2) yes
C(11) C(16) C(26) 125.4(2) yes
C(15) C(16) C(26) 115.5(2) yes
C(12) C(17) C(18) 118.2(2) yes
C(12) C(17) C(22) 121.3(2) yes
C(18) C(17) C(22) 120.3(2) yes
C(17) C(18) C(19) 118.7(3) yes
C(17) C(18) C(23) 120.7(2) yes
C(19) C(18) C(23) 120.6(2) yes
C(18) C(19) C(20) 122.1(2) yes
C(19) C(20) C(21) 118.2(2) yes
C(19) C(20) C(24) 121.5(2) yes
C(21) C(20) C(24) 120.3(3) yes
C(20) C(21) C(22) 121.9(3) yes
C(17) C(22) C(21) 118.8(2) yes
C(17) C(22) C(25) 121.0(2) yes
C(21) C(22) C(25) 120.1(3) yes
C(16) C(26) C(27) 120.6(2) yes
C(16) C(26) C(31) 119.1(2) yes
C(27) C(26) C(31) 119.6(2) yes
C(26) C(27) C(28) 118.5(3) yes
C(26) C(27) C(32) 122.4(2) yes
C(28) C(27) C(32) 119.0(2) yes
C(27) C(28) C(29) 122.5(3) yes
C(28) C(29) C(30) 117.7(2) yes
C(28) C(29) C(33) 120.9(3) yes
C(30) C(29) C(33) 121.4(4) yes
C(29) C(30) C(31) 122.2(3) yes
C(26) C(31) C(30) 119.4(2) yes
C(26) C(31) C(34) 121.5(2) yes
C(30) C(31) C(34) 119.1(3) yes
N(1) C(35) C(36) 121.8(3) yes
C(35) C(36) C(37) 119.6(3) yes
C(36) C(37) C(38) 120.1(2) yes
C(37) C(38) C(39) 116.6(3) yes
C(37) C(38) C(40) 124.9(2) yes
C(39) C(38) C(40) 118.5(2) yes
N(1) C(39) C(38) 123.1(2) yes
N(1) C(39) C(43) 116.4(2) yes
C(38) C(39) C(43) 120.5(2) yes
C(38) C(40) C(41) 121.3(2) yes
C(40) C(41) C(42) 121.1(3) yes
C(41) C(42) C(43) 118.9(3) yes
C(41) C(42) C(44) 124.2(3) yes
C(43) C(42) C(44) 116.8(2) yes
N(2) C(43) C(39) 116.7(2) yes
N(2) C(43) C(42) 123.7(2) yes
C(39) C(43) C(42) 119.6(2) yes
C(42) C(44) C(45) 119.1(3) yes
C(44) C(45) C(46) 120.4(3) yes
N(2) C(46) C(45) 122.3(2) yes
C(48) C(47) C(52) 115.1(2) yes
C(48) C(47) B(1) 119.7(2) yes
C(52) C(47) B(1) 125.1(2) yes
C(47) C(48) C(49) 122.8(2) yes
C(48) C(49) C(50) 120.4(3) yes
C(48) C(49) C(53) 120.0(2) yes
C(50) C(49) C(53) 119.6(2) yes
C(49) C(50) C(51) 118.0(2) yes
C(50) C(51) C(52) 121.3(2) yes
C(50) C(51) C(54) 119.3(2) yes
C(52) C(51) C(54) 119.4(2) yes
C(47) C(52) C(51) 122.3(2) yes
F(1) C(53) F(2) 105.2(3) yes
F(1) C(53) F(3) 105.3(2) yes
F(1) C(53) C(49) 113.2(2) yes
F(2) C(53) F(3) 106.2(2) yes
F(2) C(53) C(49) 112.2(2) yes
F(3) C(53) C(49) 114.1(3) yes
F(4) C(54) F(5) 106.1(2) yes
F(4) C(54) F(6) 107.1(2) yes
F(4) C(54) C(51) 112.8(2) yes
F(5) C(54) F(6) 105.5(2) yes
F(5) C(54) C(51) 111.9(2) yes
F(6) C(54) C(51) 112.9(2) yes
C(56) C(55) C(60) 115.82(18) yes
C(56) C(55) B(1) 121.46(18) yes
C(60) C(55) B(1) 122.14(18) yes
C(55) C(56) C(57) 122.16(19) yes
C(56) C(57) C(58) 121.1(2) yes
C(56) C(57) C(61) 120.9(2) yes
C(58) C(57) C(61) 117.98(19) yes
C(57) C(58) C(59) 117.69(19) yes
C(58) C(59) C(60) 121.3(2) yes
C(58) C(59) C(62) 117.93(19) yes
C(60) C(59) C(62) 120.8(2) yes
C(55) C(60) C(59) 121.87(19) yes
F(7) C(61) F(8) 106.3(2) yes
F(7) C(61) F(9) 107.5(2) yes
F(7) C(61) C(57) 113.05(19) yes
F(8) C(61) F(9) 105.1(2) yes
F(8) C(61) C(57) 112.2(2) yes
F(9) C(61) C(57) 112.2(2) yes
F(10) C(62) F(11) 106.3(2) yes
F(10) C(62) F(12) 104.8(2) yes
F(10) C(62) C(59) 112.9(2) yes
F(11) C(62) F(12) 106.2(2) yes
F(11) C(62) C(59) 113.4(2) yes
F(12) C(62) C(59) 112.5(2) yes
C(64) C(63) C(68) 115.4(2) yes
C(64) C(63) B(1) 123.0(2) yes
C(68) C(63) B(1) 121.5(2) yes
C(63) C(64) C(65) 122.2(2) yes
C(64) C(65) C(66) 121.0(2) yes
C(64) C(65) C(69) 119.8(2) yes
C(66) C(65) C(69) 119.1(3) yes
C(65) C(66) C(67) 117.9(3) yes
C(66) C(67) C(68) 120.8(2) yes
C(66) C(67) C(70) 119.4(3) yes
C(68) C(67) C(70) 119.7(2) yes
C(63) C(68) C(67) 122.5(2) yes
F(13) C(69) F(14) 105.7(3) yes
F(13) C(69) F(15) 105.3(2) yes
F(13) C(69) C(65) 113.6(2) yes
F(14) C(69) F(15) 105.7(2) yes
F(14) C(69) C(65) 112.4(2) yes
F(15) C(69) C(65) 113.4(3) yes
F(16) C(70) F(17) 105.4(3) yes
F(16) C(70) F(18) 104.8(2) yes
F(16) C(70) C(67) 111.8(2) yes
F(17) C(70) F(18) 107.5(2) yes
F(17) C(70) C(67) 113.1(2) yes
F(18) C(70) C(67) 113.5(3) yes
C(72) C(71) C(76) 115.4(2) yes
C(72) C(71) B(1) 124.8(2) yes
C(76) C(71) B(1) 119.8(2) yes
C(71) C(72) C(73) 122.5(2) yes
C(72) C(73) C(74) 120.8(2) yes
C(72) C(73) C(77) 119.6(2) yes
C(74) C(73) C(77) 119.5(2) yes
C(73) C(74) C(75) 117.5(2) yes
C(74) C(75) C(76) 121.9(2) yes
C(74) C(75) C(78) 120.0(2) yes
C(76) C(75) C(78) 118.0(3) yes
C(71) C(76) C(75) 121.9(2) yes
F(19) C(77) F(20) 105.7(3) yes
F(19) C(77) F(21) 106.4(2) yes
F(19) C(77) C(73) 113.2(2) yes
F(20) C(77) F(21) 106.1(2) yes
F(20) C(77) C(73) 112.0(2) yes
F(21) C(77) C(73) 112.9(2) yes
F(22) C(78) F(24) 103.7(5) yes
F(22) C(78) F(25) 128.4(4) yes
F(22) C(78) F(26) 108.7(4) yes
F(22) C(78) F(27) 88.8(3) yes
F(22) C(78) C(75) 109.0(2) yes
F(23) C(78) F(24) 74.8(5) yes
F(23) C(78) F(25) 101.2(4) yes
F(23) C(78) F(26) 123.2(5) yes
F(23) C(78) F(27) 110.8(4) yes
F(23) C(78) C(75) 115.8(3) yes
F(24) C(78) F(26) 104.3(4) yes
F(24) C(78) F(27) 123.6(3) yes
F(24) C(78) C(75) 115.3(4) yes
F(25) C(78) F(26) 84.0(3) yes
F(25) C(78) F(27) 107.2(3) yes
F(25) C(78) C(75) 109.7(3) yes
F(26) C(78) C(75) 115.1(4) yes
F(27) C(78) C(75) 111.4(3) yes
C(47) B(1) C(55) 111.22(19) yes
C(47) B(1) C(63) 112.6(2) yes
C(47) B(1) C(71) 106.36(17) yes
C(55) B(1) C(63) 103.45(18) yes
C(55) B(1) C(71) 113.2(2) yes
C(63) B(1) C(71) 110.2(2) yes
C(1) C(6) H(1) 109.5 no
C(1) C(6) H(2) 109.5 no
C(1) C(6) H(3) 109.5 no
H(1) C(6) H(2) 109.5 no
H(1) C(6) H(3) 109.5 no
H(2) C(6) H(3) 109.5 no
C(2) C(7) H(4) 109.5 no
C(2) C(7) H(5) 109.5 no
C(2) C(7) H(6) 109.5 no
H(4) C(7) H(5) 109.5 no
H(4) C(7) H(6) 109.5 no
H(5) C(7) H(6) 109.5 no
C(3) C(8) H(7) 109.5 no
C(3) C(8) H(8) 109.5 no
C(3) C(8) H(9) 109.5 no
H(7) C(8) H(8) 109.5 no
H(7) C(8) H(9) 109.5 no
H(8) C(8) H(9) 109.5 no
C(4) C(9) H(10) 109.5 no
C(4) C(9) H(11) 109.5 no
C(4) C(9) H(12) 109.5 no
H(10) C(9) H(11) 109.5 no
H(10) C(9) H(12) 109.5 no
H(11) C(9) H(12) 109.5 no
C(5) C(10) H(13) 109.5 no
C(5) C(10) H(14) 109.5 no
C(5) C(10) H(15) 109.5 no
H(13) C(10) H(14) 109.5 no
H(13) C(10) H(15) 109.5 no
H(14) C(10) H(15) 109.5 no
C(12) C(13) H(16) 119.6 no
C(14) C(13) H(16) 119.6 no
C(13) C(14) H(17) 120.4 no
C(15) C(14) H(17) 120.4 no
C(14) C(15) H(18) 119.0 no
C(16) C(15) H(18) 119.0 no
C(18) C(19) H(19) 119.0 no
C(20) C(19) H(19) 118.9 no
C(20) C(21) H(20) 119.1 no
C(22) C(21) H(20) 119.1 no
C(18) C(23) H(21) 109.5 no
C(18) C(23) H(22) 109.5 no
C(18) C(23) H(23) 109.5 no
H(21) C(23) H(22) 109.5 no
H(21) C(23) H(23) 109.5 no
H(22) C(23) H(23) 109.5 no
C(20) C(24) H(24) 109.5 no
C(20) C(24) H(25) 109.5 no
C(20) C(24) H(26) 109.5 no
H(24) C(24) H(25) 109.5 no
H(24) C(24) H(26) 109.5 no
H(25) C(24) H(26) 109.5 no
C(22) C(25) H(27) 109.5 no
C(22) C(25) H(28) 109.5 no
C(22) C(25) H(29) 109.5 no
H(27) C(25) H(28) 109.5 no
H(27) C(25) H(29) 109.5 no
H(28) C(25) H(29) 109.5 no
C(27) C(28) H(30) 118.7 no
C(29) C(28) H(30) 118.7 no
C(29) C(30) H(31) 118.9 no
C(31) C(30) H(31) 118.9 no
C(27) C(32) H(32) 109.5 no
C(27) C(32) H(33) 109.5 no
C(27) C(32) H(34) 109.5 no
H(32) C(32) H(33) 109.5 no
H(32) C(32) H(34) 109.5 no
H(33) C(32) H(34) 109.5 no
C(29) C(33) H(35) 109.5 no
C(29) C(33) H(36) 109.5 no
C(29) C(33) H(37) 109.5 no
H(35) C(33) H(36) 109.5 no
H(35) C(33) H(37) 109.5 no
H(36) C(33) H(37) 109.5 no
C(31) C(34) H(38) 109.5 no
C(31) C(34) H(39) 109.5 no
C(31) C(34) H(40) 109.5 no
H(38) C(34) H(39) 109.5 no
H(38) C(34) H(40) 109.5 no
H(39) C(34) H(40) 109.5 no
N(1) C(35) H(41) 119.1 no
C(36) C(35) H(41) 119.1 no
C(35) C(36) H(42) 120.2 no
C(37) C(36) H(42) 120.2 no
C(36) C(37) H(43) 120.0 no
C(38) C(37) H(43) 120.0 no
C(38) C(40) H(44) 119.3 no
C(41) C(40) H(44) 119.4 no
C(40) C(41) H(45) 119.4 no
C(42) C(41) H(45) 119.4 no
C(42) C(44) H(46) 120.5 no
C(45) C(44) H(46) 120.5 no
C(44) C(45) H(47) 119.8 no
C(46) C(45) H(47) 119.8 no
N(2) C(46) H(48) 118.8 no
C(45) C(46) H(48) 118.8 no
C(47) C(48) H(49) 118.6 no
C(49) C(48) H(49) 118.6 no
C(49) C(50) H(50) 121.0 no
C(51) C(50) H(50) 121.0 no
C(47) C(52) H(51) 118.9 no
C(51) C(52) H(51) 118.9 no
C(55) C(56) H(52) 118.9 no
C(57) C(56) H(52) 118.9 no
C(57) C(58) H(53) 121.2 no
C(59) C(58) H(53) 121.2 no
C(55) C(60) H(54) 119.1 no
C(59) C(60) H(54) 119.1 no
C(63) C(64) H(55) 118.9 no
C(65) C(64) H(55) 118.9 no
C(65) C(66) H(56) 121.0 no
C(67) C(66) H(56) 121.0 no
C(63) C(68) H(57) 118.7 no
C(67) C(68) H(57) 118.7 no
C(71) C(72) H(58) 118.8 no
C(73) C(72) H(58) 118.8 no
C(73) C(74) H(59) 121.3 no
C(75) C(74) H(59) 121.3 no
C(71) C(76) H(60) 119.1 no
C(75) C(76) H(60) 119.1 no

loop_
_geom_bond_atom_site_label_1
_geom_bond_atom_site_label_2
_geom_bond_distance
_geom_bond_publ_flag
Rh(1) S(1) 2.3659(4) yes
Rh(1) N(1) 2.1064(18) yes
Rh(1) N(2) 2.121(2) yes
Rh(1) C(1) 2.191(2) yes
Rh(1) C(2) 2.175(2) yes
Rh(1) C(3) 2.215(2) yes
Rh(1) C(4) 2.139(3) yes
Rh(1) C(5) 2.184(2) yes
S(1) C(11) 1.773(2) yes
F(1) C(53) 1.334(3) yes
F(2) C(53) 1.335(4) yes
F(3) C(53) 1.324(3) yes
F(4) C(54) 1.324(4) yes
F(5) C(54) 1.339(2) yes
F(6) C(54) 1.337(3) yes
F(7) C(61) 1.315(3) yes
F(8) C(61) 1.335(3) yes
F(9) C(61) 1.331(4) yes
F(10) C(62) 1.332(3) yes
F(11) C(62) 1.334(3) yes
F(12) C(62) 1.338(5) yes
F(13) C(69) 1.319(3) yes
F(14) C(69) 1.319(3) yes
F(15) C(69) 1.332(4) yes
F(16) C(70) 1.338(4) yes
F(17) C(70) 1.320(4) yes
F(18) C(70) 1.333(4) yes
F(19) C(77) 1.335(3) yes
F(20) C(77) 1.343(4) yes
F(21) C(77) 1.331(3) yes
F(22) F(23) 0.694(6) yes
F(22) C(78) 1.385(7) yes
F(23) F(24) 1.551(9) yes
F(23) C(78) 1.291(8) yes
F(24) F(25) 0.642(10) yes
F(24) C(78) 1.262(6) yes
F(25) C(78) 1.399(5) yes
F(26) F(27) 0.566(7) yes
F(26) C(78) 1.306(6) yes
F(27) C(78) 1.385(5) yes
N(1) C(35) 1.329(3) yes
N(1) C(39) 1.354(4) yes
N(2) C(43) 1.366(3) yes
N(2) C(46) 1.330(4) yes
C(1) C(2) 1.450(3) yes
C(1) C(5) 1.410(4) yes
C(1) C(6) 1.491(4) yes
C(2) C(3) 1.411(4) yes
C(2) C(7) 1.501(4) yes
C(3) C(4) 1.428(3) yes
C(3) C(8) 1.488(3) yes
C(4) C(5) 1.442(4) yes
C(4) C(9) 1.500(5) yes
C(5) C(10) 1.504(3) yes
C(11) C(12) 1.420(3) yes
C(11) C(16) 1.404(4) yes
C(12) C(13) 1.393(3) yes
C(12) C(17) 1.492(4) yes
C(13) C(14) 1.384(5) yes
C(14) C(15) 1.386(3) yes
C(15) C(16) 1.398(3) yes
C(16) C(26) 1.497(3) yes
C(17) C(18) 1.403(3) yes
C(17) C(22) 1.398(4) yes
C(18) C(19) 1.396(4) yes
C(18) C(23) 1.503(5) yes
C(19) C(20) 1.378(5) yes
C(20) C(21) 1.392(3) yes
C(20) C(24) 1.510(4) yes
C(21) C(22) 1.395(4) yes
C(22) C(25) 1.508(3) yes
C(26) C(27) 1.407(4) yes
C(26) C(31) 1.404(4) yes
C(27) C(28) 1.399(3) yes
C(27) C(32) 1.496(5) yes
C(28) C(29) 1.386(6) yes
C(29) C(30) 1.385(5) yes
C(29) C(33) 1.514(4) yes
C(30) C(31) 1.390(3) yes
C(31) C(34) 1.511(4) yes
C(35) C(36) 1.409(3) yes
C(36) C(37) 1.358(5) yes
C(37) C(38) 1.413(4) yes
C(38) C(39) 1.405(3) yes
C(38) C(40) 1.426(5) yes
C(39) C(43) 1.430(4) yes
C(40) C(41) 1.349(5) yes
C(41) C(42) 1.438(4) yes
C(42) C(43) 1.396(5) yes
C(42) C(44) 1.416(5) yes
C(44) C(45) 1.363(4) yes
C(45) C(46) 1.395(5) yes
C(47) C(48) 1.402(4) yes
C(47) C(52) 1.398(3) yes
C(47) B(1) 1.637(3) yes
C(48) C(49) 1.390(3) yes
C(49) C(50) 1.391(4) yes
C(49) C(53) 1.488(5) yes
C(50) C(51) 1.372(4) yes
C(51) C(52) 1.394(3) yes
C(51) C(54) 1.506(4) yes
C(55) C(56) 1.404(2) yes
C(55) C(60) 1.400(3) yes
C(55) B(1) 1.645(3) yes
C(56) C(57) 1.388(3) yes
C(57) C(58) 1.390(3) yes
C(57) C(61) 1.502(3) yes
C(58) C(59) 1.384(3) yes
C(59) C(60) 1.396(2) yes
C(59) C(62) 1.495(3) yes
C(63) C(64) 1.407(3) yes
C(63) C(68) 1.399(3) yes
C(63) B(1) 1.637(4) yes
C(64) C(65) 1.389(4) yes
C(65) C(66) 1.383(3) yes
C(65) C(69) 1.496(3) yes
C(66) C(67) 1.390(3) yes
C(67) C(68) 1.388(4) yes
C(67) C(70) 1.492(4) yes
C(71) C(72) 1.403(4) yes
C(71) C(76) 1.402(3) yes
C(71) B(1) 1.636(3) yes
C(72) C(73) 1.394(3) yes
C(73) C(74) 1.385(3) yes
C(73) C(77) 1.497(4) yes
C(74) C(75) 1.381(4) yes
C(75) C(76) 1.387(3) yes
C(75) C(78) 1.501(4) yes
C(6) H(1) 0.980 no
C(6) H(2) 0.980 no
C(6) H(3) 0.980 no
C(7) H(4) 0.980 no
C(7) H(5) 0.980 no
C(7) H(6) 0.980 no
C(8) H(7) 0.980 no
C(8) H(8) 0.980 no
C(8) H(9) 0.980 no
C(9) H(10) 0.980 no
C(9) H(11) 0.980 no
C(9) H(12) 0.980 no
C(10) H(13) 0.980 no
C(10) H(14) 0.980 no
C(10) H(15) 0.980 no
C(13) H(16) 0.950 no
C(14) H(17) 0.950 no
C(15) H(18) 0.950 no
C(19) H(19) 0.950 no
C(21) H(20) 0.950 no
C(23) H(21) 0.980 no
C(23) H(22) 0.980 no
C(23) H(23) 0.980 no
C(24) H(24) 0.980 no
C(24) H(25) 0.980 no
C(24) H(26) 0.980 no
C(25) H(27) 0.980 no
C(25) H(28) 0.980 no
C(25) H(29) 0.980 no
C(28) H(30) 0.950 no
C(30) H(31) 0.950 no
C(32) H(32) 0.980 no
C(32) H(33) 0.980 no
C(32) H(34) 0.980 no
C(33) H(35) 0.980 no
C(33) H(36) 0.980 no
C(33) H(37) 0.980 no
C(34) H(38) 0.980 no
C(34) H(39) 0.980 no
C(34) H(40) 0.980 no
C(35) H(41) 0.950 no
C(36) H(42) 0.950 no
C(37) H(43) 0.950 no
C(40) H(44) 0.950 no
C(41) H(45) 0.950 no
C(44) H(46) 0.950 no
C(45) H(47) 0.950 no
C(46) H(48) 0.950 no
C(48) H(49) 0.950 no
C(50) H(50) 0.950 no
C(52) H(51) 0.950 no
C(56) H(52) 0.950 no
C(58) H(53) 0.950 no
C(60) H(54) 0.950 no
C(64) H(55) 0.950 no
C(66) H(56) 0.950 no
C(68) H(57) 0.950 no
C(72) H(58) 0.950 no
C(74) H(59) 0.950 no
C(76) H(60) 0.950 no

loop_
_geom_contact_atom_site_label_1
_geom_contact_atom_site_label_2
_geom_contact_distance
_geom_contact_site_symmetry_2
Rh(1) C(6) 3.300(3) .
Rh(1) C(7) 3.313(2) .
Rh(1) C(8) 3.364(3) .
Rh(1) C(9) 3.240(5) .
Rh(1) C(10) 3.295(3) .
Rh(1) C(35) 3.099(2) .
Rh(1) C(39) 2.915(2) .
Rh(1) C(43) 2.919(3) .
Rh(1) C(46) 3.135(3) .
S(1) N(1) 3.1523(17) .
S(1) N(2) 3.544(2) .
S(1) C(3) 3.178(2) .
S(1) C(4) 3.365(2) .
S(1) C(8) 3.328(3) .
S(1) C(12) 2.734(2) .
S(1) C(16) 2.797(3) .
S(1) C(17) 3.092(2) .
S(1) C(22) 3.510(2) .
S(1) C(25) 3.537(2) .
S(1) C(26) 3.253(3) .
S(1) C(27) 3.537(2) .
S(1) C(32) 3.351(2) .
F(1) F(2) 2.120(3) .
F(1) F(3) 2.113(2) .
F(1) F(4) 3.390(2) 2_656
F(1) F(6) 2.880(2) 2_656
F(1) C(9) 3.431(3) .
F(1) C(35) 3.400(4) .
F(1) C(36) 3.562(5) .
F(1) C(48) 2.834(4) .
F(1) C(49) 2.357(4) .
F(1) C(50) 3.547(4) .
F(1) C(54) 3.430(3) 2_656
F(2) F(1) 2.120(3) .
F(2) F(3) 2.127(3) .
F(2) C(6) 3.552(4) 2_556
F(2) C(48) 3.100(4) .
F(2) C(49) 2.344(4) .
F(2) C(50) 3.265(5) .
F(3) F(1) 2.113(2) .
F(3) F(2) 2.127(3) .
F(3) F(11) 2.986(3) 2_656
F(3) C(49) 2.362(3) .
F(3) C(50) 2.751(4) .
F(4) F(1) 3.390(2) 2_656
F(4) F(5) 2.128(2) .
F(4) F(6) 2.141(3) .
F(4) C(32) 3.432(3) 2_656
F(4) C(36) 3.597(3) 2_656
F(4) C(50) 3.565(4) .
F(4) C(51) 2.360(4) .
F(4) C(52) 2.778(3) .
F(5) F(4) 2.128(2) .
F(5) F(6) 2.130(2) .
F(5) C(15) 3.471(4) 1_556
F(5) C(44) 3.511(4) 2_556
F(5) C(50) 3.181(3) .
F(5) C(51) 2.358(3) .
F(5) C(52) 3.194(2) .
F(6) F(1) 2.880(2) 2_656
F(6) F(4) 2.141(3) .
F(6) F(5) 2.130(2) .
F(6) F(12) 3.071(3) 2_656
F(6) C(50) 2.764(4) .
F(6) C(51) 2.370(3) .
F(7) F(8) 2.120(3) .
F(7) F(9) 2.133(2) .
F(7) F(17) 3.069(4) 2_666
F(7) F(21) 3.474(2) 2_566
F(7) F(26) 3.074(6) 2_566
F(7) F(27) 2.940(5) 2_566
F(7) C(56) 2.745(2) .
F(7) C(57) 2.352(3) .
F(7) C(74) 3.380(3) 2_566
F(8) F(7) 2.120(3) .
F(8) F(9) 2.116(3) .
F(8) F(16) 3.353(4) 2_666
F(8) F(17) 3.296(4) 2_666
F(8) C(25) 3.470(3) 2_665
F(8) C(56) 3.342(2) .
F(8) C(57) 2.357(2) .
F(8) C(58) 3.018(3) .
F(8) C(66) 3.432(4) 2_666
F(9) F(7) 2.133(2) .
F(9) F(8) 2.116(3) .
F(9) F(26) 3.572(5) 2_566
F(9) F(27) 3.440(4) 2_566
F(9) C(8) 3.523(4) .
F(9) C(21) 3.414(4) .
F(9) C(24) 3.486(4) .
F(9) C(25) 3.484(3) 2_665
F(9) C(56) 3.523(3) .
F(9) C(57) 2.352(3) .
F(9) C(58) 2.832(3) .
F(10) F(11) 2.134(2) .
F(10) F(12) 2.116(3) .
F(10) F(13) 3.585(3) 2_666
F(10) F(14) 3.464(3) 2_666
F(10) C(19) 3.469(2) 2_665
F(10) C(20) 3.325(2) 2_665
F(10) C(24) 3.328(3) 2_665
F(10) C(45) 3.457(3) 1_655
F(10) C(58) 2.822(2) .
F(10) C(59) 2.358(2) .
F(10) C(60) 3.524(2) .
F(11) F(3) 2.986(3) 2_656
F(11) F(10) 2.134(2) .
F(11) F(12) 2.137(3) .
F(11) C(6) 3.410(5) 1_655
F(11) C(45) 3.509(3) 1_655
F(11) C(50) 3.265(3) 2_656
F(11) C(59) 2.365(2) .
F(11) C(60) 2.751(2) .
F(12) F(6) 3.071(3) 2_656
F(12) F(10) 2.116(3) .
F(12) F(11) 2.137(3) .
F(12) C(45) 3.577(3) 1_655
F(12) C(58) 3.035(3) .
F(12) C(59) 2.357(3) .
F(12) C(60) 3.359(3) .
F(13) F(10) 3.585(3) 2_666
F(13) F(14) 2.102(2) .
F(13) F(15) 2.108(4) .
F(13) F(18) 3.369(3) 2_666
F(13) C(55) 3.598(3) 2_666
F(13) C(58) 3.526(4) 2_666
F(13) C(59) 3.220(4) 2_666
F(13) C(60) 3.275(4) 2_666
F(13) C(64) 3.528(3) .
F(13) C(65) 2.357(3) .
F(13) C(66) 2.853(3) .
F(13) C(67) 3.387(3) 2_666
F(13) C(68) 3.167(2) 2_666
F(14) F(10) 3.464(3) 2_666
F(14) F(13) 2.102(2) .
F(14) F(15) 2.113(4) .
F(14) C(7) 3.538(3) 2_566
F(14) C(13) 3.558(3) 1_556
F(14) C(64) 3.284(4) .
F(14) C(65) 2.342(3) .
F(14) C(66) 3.050(3) .
F(15) F(13) 2.108(4) .
F(15) F(14) 2.113(4) .
F(15) F(17) 3.387(4) 2_666
F(15) F(18) 3.249(3) 2_666
F(15) F(21) 3.598(4) 2_566
F(15) C(6) 3.477(4) 2_566
F(15) C(7) 3.555(4) 2_566
F(15) C(64) 2.741(3) .
F(15) C(65) 2.366(3) .
F(16) F(8) 3.353(4) 2_666
F(16) F(17) 2.114(3) .
F(16) F(18) 2.117(3) .
F(16) C(33) 3.442(6) 2_656
F(16) C(36) 3.477(3) 2_656
F(16) C(37) 3.530(3) 2_656
F(16) C(66) 3.156(3) .
F(16) C(67) 2.345(3) .
F(16) C(68) 3.187(4) .
F(17) F(7) 3.069(4) 2_666
F(17) F(8) 3.296(4) 2_666
F(17) F(15) 3.387(4) 2_666
F(17) F(16) 2.114(3) .
F(17) F(18) 2.139(4) .
F(17) F(20) 3.067(2) 1_655
F(17) F(21) 2.867(2) 1_655
F(17) C(66) 2.773(3) .
F(17) C(67) 2.347(4) .
F(17) C(68) 3.573(4) .
F(17) C(77) 3.549(3) 1_655
F(18) F(13) 3.369(3) 2_666
F(18) F(15) 3.249(3) 2_666
F(18) F(16) 2.117(3) .
F(18) F(17) 2.139(4) .
F(18) F(20) 3.130(3) 1_655
F(18) C(6) 3.513(4) 1_655
F(18) C(67) 2.364(2) .
F(18) C(68) 2.776(3) .
F(19) F(20) 2.134(2) .
F(19) F(21) 2.135(2) .
F(19) C(3) 3.345(3) .
F(19) C(4) 3.447(3) .
F(19) C(72) 2.754(3) .
F(19) C(73) 2.367(3) .
F(20) F(17) 3.067(2) 1_455
F(20) F(18) 3.130(3) 1_455
F(20) F(19) 2.134(2) .
F(20) F(21) 2.137(2) .
F(20) C(1) 3.488(4) .
F(20) C(5) 3.305(3) .
F(20) C(10) 3.463(4) .
F(20) C(72) 3.258(3) .
F(20) C(73) 2.356(4) .
F(20) C(74) 3.141(4) .
F(21) F(7) 3.474(2) 2_566
F(21) F(15) 3.598(4) 2_566
F(21) F(17) 2.867(2) 1_455
F(21) F(19) 2.135(2) .
F(21) F(20) 2.137(2) .
F(21) C(72) 3.560(2) .
F(21) C(72) 3.529(3) 2_566
F(21) C(73) 2.360(3) .
F(21) C(73) 3.403(3) 2_566
F(21) C(74) 2.802(3) .
F(22) F(24) 2.083(8) .
F(22) F(25) 2.506(7) .
F(22) F(26) 2.187(8) .
F(22) F(27) 1.938(7) .
F(22) C(74) 3.359(7) .
F(22) C(75) 2.350(7) .
F(22) C(76) 2.941(6) .
F(23) F(25) 2.079(8) .
F(23) F(26) 2.284(9) .
F(23) F(27) 2.204(7) .
F(23) C(23) 3.422(8) 1_556
F(23) C(74) 3.548(7) .
F(23) C(75) 2.368(7) .
F(23) C(76) 2.802(6) .
F(24) F(22) 2.083(8) .
F(24) F(26) 2.028(8) .
F(24) F(27) 2.333(7) .
F(24) C(74) 3.469(7) .
F(24) C(75) 2.338(6) .
F(24) C(76) 2.879(6) .
F(25) F(22) 2.506(7) .
F(25) F(23) 2.079(8) .
F(25) F(26) 1.811(7) .
F(25) F(27) 2.240(6) .
F(25) C(33) 3.505(9) 2_556
F(25) C(74) 3.314(6) .
F(25) C(75) 2.372(5) .
F(25) C(76) 3.091(4) .
F(26) F(7) 3.074(6) 2_566
F(26) F(9) 3.572(5) 2_566
F(26) F(22) 2.187(8) .
F(26) F(23) 2.284(9) .
F(26) F(24) 2.028(8) .
F(26) F(25) 1.811(7) .
F(26) C(24) 3.308(6) 2_566
F(26) C(33) 3.251(9) 2_556
F(26) C(74) 2.755(6) .
F(26) C(75) 2.371(5) .
F(27) F(7) 2.940(5) 2_566
F(27) F(9) 3.440(4) 2_566
F(27) F(22) 1.938(7) .
F(27) F(23) 2.204(7) .
F(27) F(24) 2.333(7) .
F(27) F(25) 2.240(6) .
F(27) C(24) 3.404(4) 2_566
F(27) C(74) 2.720(5) .
F(27) C(75) 2.386(4) .
N(1) S(1) 3.1523(17) .
N(1) N(2) 2.646(3) .
N(1) C(4) 3.380(3) .
N(1) C(5) 3.124(3) .
N(1) C(10) 3.314(4) .
N(1) C(36) 2.393(3) .
N(1) C(37) 2.780(3) .
N(1) C(38) 2.425(3) .
N(1) C(43) 2.366(4) .
N(2) S(1) 3.544(2) .
N(2) N(1) 2.646(3) .
N(2) C(1) 3.188(4) .
N(2) C(2) 3.383(4) .
N(2) C(6) 3.416(4) .
N(2) C(39) 2.381(2) .
N(2) C(42) 2.436(4) .
N(2) C(44) 2.797(5) .
N(2) C(45) 2.387(5) .
C(1) F(20) 3.488(4) .
C(1) N(2) 3.188(4) .
C(1) C(3) 2.314(3) .
C(1) C(4) 2.312(4) .
C(1) C(7) 2.637(3) .
C(1) C(10) 2.598(4) .
C(2) N(2) 3.383(4) .
C(2) C(4) 2.302(4) .
C(2) C(5) 2.308(3) .
C(2) C(6) 2.611(4) .
C(2) C(8) 2.597(4) .
C(3) S(1) 3.178(2) .
C(3) F(19) 3.345(3) .
C(3) C(1) 2.314(3) .
C(3) C(5) 2.312(3) .
C(3) C(7) 2.583(4) .
C(3) C(9) 2.587(5) .
C(4) S(1) 3.365(2) .
C(4) F(19) 3.447(3) .
C(4) N(1) 3.380(3) .
C(4) C(1) 2.312(4) .
C(4) C(2) 2.302(4) .
C(4) C(8) 2.579(3) .
C(4) C(10) 2.620(4) .
C(5) F(20) 3.305(3) .
C(5) N(1) 3.124(3) .
C(5) C(2) 2.308(3) .
C(5) C(3) 2.312(3) .
C(5) C(6) 2.599(5) .
C(5) C(9) 2.646(5) .
C(6) Rh(1) 3.300(3) .
C(6) F(2) 3.552(4) 2_556
C(6) F(11) 3.410(5) 1_455
C(6) F(15) 3.477(4) 2_566
C(6) F(18) 3.513(4) 1_455
C(6) N(2) 3.416(4) .
C(6) C(2) 2.611(4) .
C(6) C(5) 2.599(5) .
C(6) C(7) 3.205(4) .
C(6) C(10) 3.199(6) .
C(7) Rh(1) 3.313(2) .
C(7) F(14) 3.538(3) 2_566
C(7) F(15) 3.555(4) 2_566
C(7) C(1) 2.637(3) .
C(7) C(3) 2.583(4) .
C(7) C(6) 3.205(4) .
C(7) C(8) 3.171(5) .
C(8) Rh(1) 3.364(3) .
C(8) S(1) 3.328(3) .
C(8) F(9) 3.523(4) .
C(8) C(2) 2.597(4) .
C(8) C(4) 2.579(3) .
C(8) C(7) 3.171(5) .
C(8) C(9) 3.111(4) .
C(8) C(20) 3.517(3) .
C(8) C(21) 3.425(3) .
C(8) C(22) 3.512(3) .
C(9) Rh(1) 3.240(5) .
C(9) F(1) 3.431(3) .
C(9) C(3) 2.587(5) .
C(9) C(5) 2.646(5) .
C(9) C(8) 3.111(4) .
C(9) C(10) 3.243(6) .
C(10) Rh(1) 3.295(3) .
C(10) F(20) 3.463(4) .
C(10) N(1) 3.314(4) .
C(10) C(1) 2.598(4) .
C(10) C(4) 2.620(4) .
C(10) C(6) 3.199(6) .
C(10) C(9) 3.243(6) .
C(10) C(35) 3.492(4) .
C(11) C(13) 2.437(3) .
C(11) C(14) 2.814(3) .
C(11) C(15) 2.416(4) .
C(11) C(17) 2.566(3) .
C(11) C(18) 3.470(3) .
C(11) C(22) 3.411(4) .
C(11) C(25) 3.512(4) .
C(11) C(26) 2.578(3) .
C(11) C(27) 3.342(3) .
C(11) C(32) 3.373(3) .
C(12) S(1) 2.734(2) .
C(12) C(14) 2.414(4) .
C(12) C(15) 2.771(4) .
C(12) C(16) 2.432(3) .
C(12) C(18) 2.484(3) .
C(12) C(22) 2.519(4) .
C(12) C(23) 2.876(3) .
C(12) C(25) 2.954(5) .
C(13) F(14) 3.558(3) 1_554
C(13) C(11) 2.437(3) .
C(13) C(15) 2.388(4) .
C(13) C(16) 2.798(3) .
C(13) C(17) 2.450(4) .
C(13) C(18) 3.198(4) .
C(13) C(22) 3.358(5) .
C(13) C(23) 3.329(4) .
C(14) C(11) 2.814(3) .
C(14) C(12) 2.414(4) .
C(14) C(16) 2.434(3) .
C(15) F(5) 3.471(4) 1_554
C(15) C(11) 2.416(4) .
C(15) C(12) 2.771(4) .
C(15) C(13) 2.388(4) .
C(15) C(26) 2.448(3) .
C(15) C(27) 3.427(3) .
C(15) C(31) 3.094(3) .
C(15) C(34) 3.175(4) .
C(16) S(1) 2.797(3) .
C(16) C(12) 2.432(3) .
C(16) C(13) 2.798(3) .
C(16) C(14) 2.434(3) .
C(16) C(27) 2.523(3) .
C(16) C(31) 2.501(4) .
C(16) C(32) 2.976(4) .
C(16) C(34) 2.926(5) .
C(17) S(1) 3.092(2) .
C(17) C(11) 2.566(3) .
C(17) C(13) 2.450(4) .
C(17) C(19) 2.408(3) .
C(17) C(20) 2.803(4) .
C(17) C(21) 2.404(4) .
C(17) C(23) 2.525(4) .
C(17) C(25) 2.531(4) .
C(18) C(11) 3.470(3) .
C(18) C(12) 2.484(3) .
C(18) C(13) 3.198(4) .
C(18) C(20) 2.428(5) .
C(18) C(21) 2.778(5) .
C(18) C(22) 2.430(4) .
C(19) F(10) 3.469(2) 2_665
C(19) C(17) 2.408(3) .
C(19) C(21) 2.377(4) .
C(19) C(22) 2.780(3) .
C(19) C(23) 2.519(5) .
C(19) C(24) 2.521(5) .
C(20) F(10) 3.325(2) 2_665
C(20) C(8) 3.517(3) .
C(20) C(17) 2.803(4) .
C(20) C(18) 2.428(5) .
C(20) C(22) 2.436(3) .
C(21) F(9) 3.414(4) .
C(21) C(8) 3.425(3) .
C(21) C(17) 2.404(4) .
C(21) C(18) 2.778(5) .
C(21) C(19) 2.377(4) .
C(21) C(24) 2.517(3) .
C(21) C(25) 2.517(3) .
C(22) S(1) 3.510(2) .
C(22) C(8) 3.512(3) .
C(22) C(11) 3.411(4) .
C(22) C(12) 2.519(4) .
C(22) C(13) 3.358(5) .
C(22) C(18) 2.430(4) .
C(22) C(19) 2.780(3) .
C(22) C(20) 2.436(3) .
C(23) F(23) 3.422(8) 1_554
C(23) C(12) 2.876(3) .
C(23) C(13) 3.329(4) .
C(23) C(17) 2.525(4) .
C(23) C(19) 2.519(5) .
C(24) F(9) 3.486(4) .
C(24) F(10) 3.328(3) 2_665
C(24) F(26) 3.308(6) 2_566
C(24) F(27) 3.404(4) 2_566
C(24) C(19) 2.521(5) .
C(24) C(21) 2.517(3) .
C(25) S(1) 3.537(2) .
C(25) F(8) 3.470(3) 2_665
C(25) F(9) 3.484(3) 2_665
C(25) C(11) 3.512(4) .
C(25) C(12) 2.954(5) .
C(25) C(17) 2.531(4) .
C(25) C(21) 2.517(3) .
C(26) S(1) 3.253(3) .
C(26) C(11) 2.578(3) .
C(26) C(15) 2.448(3) .
C(26) C(28) 2.412(3) .
C(26) C(29) 2.817(3) .
C(26) C(30) 2.412(4) .
C(26) C(32) 2.545(4) .
C(26) C(34) 2.544(5) .
C(27) S(1) 3.537(2) .
C(27) C(11) 3.342(3) .
C(27) C(15) 3.427(3) .
C(27) C(16) 2.523(3) .
C(27) C(29) 2.442(4) .
C(27) C(30) 2.782(5) .
C(27) C(31) 2.430(4) .
C(27) C(32) 3.488(3) 2_655
C(27) C(35) 3.577(3) .
C(28) C(26) 2.412(3) .
C(28) C(30) 2.371(5) .
C(28) C(31) 2.770(4) .
C(28) C(32) 2.494(4) .
C(28) C(33) 2.523(5) .
C(28) C(36) 3.492(4) .
C(29) C(26) 2.817(3) .
C(29) C(27) 2.442(4) .
C(29) C(31) 2.429(4) .
C(29) C(37) 3.501(4) .
C(29) C(38) 3.449(4) .
C(30) C(26) 2.412(4) .
C(30) C(27) 2.782(5) .
C(30) C(28) 2.371(5) .
C(30) C(33) 2.529(4) .
C(30) C(34) 2.502(4) .
C(30) C(38) 3.528(4) .
C(30) C(39) 3.587(4) .
C(31) C(15) 3.094(3) .
C(31) C(16) 2.501(4) .
C(31) C(27) 2.430(4) .
C(31) C(28) 2.770(4) .
C(31) C(29) 2.429(4) .
C(31) C(43) 3.512(3) .
C(32) S(1) 3.351(2) .
C(32) F(4) 3.432(3) 2_656
C(32) C(11) 3.373(3) .
C(32) C(16) 2.976(4) .
C(32) C(26) 2.545(4) .
C(32) C(27) 3.488(3) 2_655
C(32) C(28) 2.494(4) .
C(32) C(32) 3.425(4) 2_655
C(33) F(16) 3.442(6) 2_656
C(33) F(25) 3.505(9) 2_556
C(33) F(26) 3.251(9) 2_556
C(33) C(28) 2.523(5) .
C(33) C(30) 2.529(4) .
C(33) C(37) 3.599(5) .
C(34) C(15) 3.175(4) .
C(34) C(16) 2.926(5) .
C(34) C(26) 2.544(5) .
C(34) C(30) 2.502(4) .
C(35) Rh(1) 3.099(2) .
C(35) F(1) 3.400(4) .
C(35) C(10) 3.492(4) .
C(35) C(27) 3.577(3) .
C(35) C(37) 2.391(4) .
C(35) C(38) 2.761(4) .
C(35) C(39) 2.309(4) .
C(35) C(43) 3.589(4) .
C(36) F(1) 3.562(5) .
C(36) F(4) 3.597(3) 2_656
C(36) F(16) 3.477(3) 2_656
C(36) N(1) 2.393(3) .
C(36) C(28) 3.492(4) .
C(36) C(38) 2.401(5) .
C(36) C(39) 2.724(4) .
C(37) F(16) 3.530(3) 2_656
C(37) N(1) 2.780(3) .
C(37) C(29) 3.501(4) .
C(37) C(33) 3.599(5) .
C(37) C(35) 2.391(4) .
C(37) C(39) 2.398(3) .
C(37) C(40) 2.517(6) .
C(38) N(1) 2.425(3) .
C(38) C(29) 3.449(4) .
C(38) C(30) 3.528(4) .
C(38) C(35) 2.761(4) .
C(38) C(36) 2.401(5) .
C(38) C(41) 2.419(5) .
C(38) C(42) 2.833(4) .
C(38) C(43) 2.462(3) .
C(39) Rh(1) 2.915(2) .
C(39) N(2) 2.381(2) .
C(39) C(30) 3.587(4) .
C(39) C(35) 2.309(4) .
C(39) C(36) 2.724(4) .
C(39) C(37) 2.398(3) .
C(39) C(40) 2.432(4) .
C(39) C(41) 2.798(5) .
C(39) C(42) 2.443(5) .
C(39) C(46) 3.595(3) .
C(40) C(37) 2.517(6) .
C(40) C(39) 2.432(4) .
C(40) C(42) 2.428(4) .
C(40) C(43) 2.812(3) .
C(41) C(38) 2.419(5) .
C(41) C(39) 2.798(5) .
C(41) C(43) 2.442(4) .
C(41) C(44) 2.523(4) .
C(42) N(2) 2.436(4) .
C(42) C(38) 2.833(4) .
C(42) C(39) 2.443(5) .
C(42) C(40) 2.428(4) .
C(42) C(45) 2.396(4) .
C(42) C(46) 2.758(4) .
C(43) Rh(1) 2.919(3) .
C(43) N(1) 2.366(4) .
C(43) C(31) 3.512(3) .
C(43) C(35) 3.589(4) .
C(43) C(38) 2.462(3) .
C(43) C(40) 2.812(3) .
C(43) C(41) 2.442(4) .
C(43) C(44) 2.396(5) .
C(43) C(45) 2.709(4) .
C(43) C(46) 2.307(3) .
C(44) F(5) 3.511(4) 2_556
C(44) N(2) 2.797(5) .
C(44) C(41) 2.523(4) .
C(44) C(43) 2.396(5) .
C(44) C(46) 2.394(5) .
C(45) F(10) 3.457(3) 1_455
C(45) F(11) 3.509(3) 1_455
C(45) F(12) 3.577(3) 1_455
C(45) N(2) 2.387(5) .
C(45) C(42) 2.396(4) .
C(45) C(43) 2.709(4) .
C(46) Rh(1) 3.135(3) .
C(46) C(39) 3.595(3) .
C(46) C(42) 2.758(4) .
C(46) C(43) 2.307(3) .
C(46) C(44) 2.394(5) .
C(47) C(49) 2.451(4) .
C(47) C(50) 2.854(3) .
C(47) C(51) 2.445(3) .
C(47) C(55) 2.708(2) .
C(47) C(60) 3.073(2) .
C(47) C(63) 2.725(3) .
C(47) C(68) 3.177(4) .
C(47) C(71) 2.621(2) .
C(47) C(76) 3.308(3) .
C(48) F(1) 2.834(4) .
C(48) F(2) 3.100(4) .
C(48) C(50) 2.414(3) .
C(48) C(51) 2.740(3) .
C(48) C(52) 2.364(4) .
C(48) C(53) 2.493(4) .
C(48) C(55) 3.186(3) .
C(48) C(60) 3.285(3) .
C(48) C(71) 3.240(3) .
C(48) B(1) 2.632(4) .
C(49) F(1) 2.357(4) .
C(49) F(2) 2.344(4) .
C(49) F(3) 2.362(3) .
C(49) C(47) 2.451(4) .
C(49) C(51) 2.369(4) .
C(49) C(52) 2.750(4) .
C(50) F(1) 3.547(4) .
C(50) F(2) 3.265(5) .
C(50) F(3) 2.751(4) .
C(50) F(4) 3.565(4) .
C(50) F(5) 3.181(3) .
C(50) F(6) 2.764(4) .
C(50) F(11) 3.265(3) 2_656
C(50) C(47) 2.854(3) .
C(50) C(48) 2.414(3) .
C(50) C(52) 2.411(4) .
C(50) C(53) 2.489(5) .
C(50) C(54) 2.484(5) .
C(51) F(4) 2.360(4) .
C(51) F(5) 2.358(3) .
C(51) F(6) 2.370(3) .
C(51) C(47) 2.445(3) .
C(51) C(48) 2.740(3) .
C(51) C(49) 2.369(4) .
C(52) F(4) 2.778(3) .
C(52) F(5) 3.194(2) .
C(52) C(48) 2.364(4) .
C(52) C(49) 2.750(4) .
C(52) C(50) 2.411(4) .
C(52) C(54) 2.504(3) .
C(52) C(63) 3.111(3) .
C(52) C(68) 3.127(3) .
C(52) B(1) 2.696(3) .
C(53) C(48) 2.493(4) .
C(53) C(50) 2.489(5) .
C(54) F(1) 3.430(3) 2_656
C(54) C(50) 2.484(5) .
C(54) C(52) 2.504(3) .
C(55) F(13) 3.598(3) 2_666
C(55) C(47) 2.708(2) .
C(55) C(48) 3.186(3) .
C(55) C(57) 2.444(2) .
C(55) C(58) 2.854(2) .
C(55) C(59) 2.444(2) .
C(55) C(63) 2.576(4) .
C(55) C(64) 3.513(4) .
C(55) C(68) 3.262(4) .
C(55) C(71) 2.738(2) .
C(55) C(72) 3.133(3) .
C(56) F(7) 2.745(2) .
C(56) F(8) 3.342(2) .
C(56) F(9) 3.523(3) .
C(56) C(58) 2.419(3) .
C(56) C(59) 2.750(3) .
C(56) C(60) 2.376(3) .
C(56) C(61) 2.514(3) .
C(56) C(63) 3.285(3) .
C(56) C(71) 3.180(2) .
C(56) C(72) 3.146(2) .
C(56) B(1) 2.662(3) .
C(57) F(7) 2.352(3) .
C(57) F(8) 2.357(2) .
C(57) F(9) 2.352(3) .
C(57) C(55) 2.444(2) .
C(57) C(59) 2.374(3) .
C(57) C(60) 2.755(3) .
C(58) F(8) 3.018(3) .
C(58) F(9) 2.832(3) .
C(58) F(10) 2.822(2) .
C(58) F(12) 3.035(3) .
C(58) F(13) 3.526(4) 2_666
C(58) C(55) 2.854(2) .
C(58) C(56) 2.419(3) .
C(58) C(60) 2.423(3) .
C(58) C(61) 2.479(3) .
C(58) C(62) 2.468(3) .
C(59) F(10) 2.358(2) .
C(59) F(11) 2.365(2) .
C(59) F(12) 2.357(3) .
C(59) F(13) 3.220(4) 2_666
C(59) C(55) 2.444(2) .
C(59) C(56) 2.750(3) .
C(59) C(57) 2.374(3) .
C(60) F(10) 3.524(2) .
C(60) F(11) 2.751(2) .
C(60) F(12) 3.359(3) .
C(60) F(13) 3.275(4) 2_666
C(60) C(47) 3.073(2) .
C(60) C(48) 3.285(3) .
C(60) C(56) 2.376(3) .
C(60) C(57) 2.755(3) .
C(60) C(58) 2.423(3) .
C(60) C(62) 2.513(3) .
C(60) C(63) 3.436(3) .
C(60) B(1) 2.668(3) .
C(61) C(56) 2.514(3) .
C(61) C(58) 2.479(3) .
C(62) C(58) 2.468(3) .
C(62) C(60) 2.513(3) .
C(63) C(47) 2.725(3) .
C(63) C(52) 3.111(3) .
C(63) C(55) 2.576(4) .
C(63) C(56) 3.285(3) .
C(63) C(60) 3.436(3) .
C(63) C(65) 2.448(4) .
C(63) C(66) 2.853(4) .
C(63) C(67) 2.443(4) .
C(63) C(71) 2.684(3) .
C(63) C(76) 3.096(3) .
C(64) F(13) 3.528(3) .
C(64) F(14) 3.284(4) .
C(64) F(15) 2.741(3) .
C(64) C(55) 3.513(4) .
C(64) C(66) 2.413(4) .
C(64) C(67) 2.751(3) .
C(64) C(68) 2.372(3) .
C(64) C(69) 2.496(4) .
C(64) C(71) 3.032(4) .
C(64) C(76) 3.058(3) .
C(64) B(1) 2.678(4) .
C(65) F(13) 2.357(3) .
C(65) F(14) 2.342(3) .
C(65) F(15) 2.366(3) .
C(65) C(63) 2.448(4) .
C(65) C(67) 2.376(3) .
C(65) C(68) 2.750(3) .
C(66) F(8) 3.432(4) 2_666
C(66) F(13) 2.853(3) .
C(66) F(14) 3.050(3) .
C(66) F(16) 3.156(3) .
C(66) F(17) 2.773(3) .
C(66) C(63) 2.853(4) .
C(66) C(64) 2.413(4) .
C(66) C(68) 2.416(4) .
C(66) C(69) 2.483(3) .
C(66) C(70) 2.488(3) .
C(67) F(13) 3.387(3) 2_666
C(67) F(16) 2.345(3) .
C(67) F(17) 2.347(4) .
C(67) F(18) 2.364(2) .
C(67) C(63) 2.443(4) .
C(67) C(64) 2.751(3) .
C(67) C(65) 2.376(3) .
C(68) F(13) 3.167(2) 2_666
C(68) F(16) 3.187(4) .
C(68) F(17) 3.573(4) .
C(68) F(18) 2.776(3) .
C(68) C(47) 3.177(4) .
C(68) C(52) 3.127(3) .
C(68) C(55) 3.262(4) .
C(68) C(64) 2.372(3) .
C(68) C(65) 2.750(3) .
C(68) C(66) 2.416(4) .
C(68) C(70) 2.491(4) .
C(68) B(1) 2.651(4) .
C(69) C(64) 2.496(4) .
C(69) C(66) 2.483(3) .
C(70) C(66) 2.488(3) .
C(70) C(68) 2.491(4) .
C(71) C(47) 2.621(2) .
C(71) C(48) 3.240(3) .
C(71) C(55) 2.738(2) .
C(71) C(56) 3.180(2) .
C(71) C(63) 2.684(3) .
C(71) C(64) 3.032(4) .
C(71) C(73) 2.451(3) .
C(71) C(74) 2.857(3) .
C(71) C(75) 2.438(3) .
C(72) F(19) 2.754(3) .
C(72) F(20) 3.258(3) .
C(72) F(21) 3.560(2) .
C(72) F(21) 3.529(3) 2_566
C(72) C(55) 3.133(3) .
C(72) C(56) 3.146(2) .
C(72) C(74) 2.417(3) .
C(72) C(75) 2.738(3) .
C(72) C(76) 2.370(4) .
C(72) C(77) 2.500(4) .
C(72) B(1) 2.695(3) .
C(73) F(19) 2.367(3) .
C(73) F(20) 2.356(4) .
C(73) F(21) 2.360(3) .
C(73) F(21) 3.403(3) 2_566
C(73) C(71) 2.451(3) .
C(73) C(75) 2.365(4) .
C(73) C(76) 2.754(4) .
C(74) F(7) 3.380(3) 2_566
C(74) F(20) 3.141(4) .
C(74) F(21) 2.802(3) .
C(74) F(22) 3.359(7) .
C(74) F(23) 3.548(7) .
C(74) F(24) 3.469(7) .
C(74) F(25) 3.314(6) .
C(74) F(26) 2.755(6) .
C(74) F(27) 2.720(5) .
C(74) C(71) 2.857(3) .
C(74) C(72) 2.417(3) .
C(74) C(76) 2.420(3) .
C(74) C(77) 2.491(4) .
C(74) C(78) 2.498(5) .
C(75) F(22) 2.350(7) .
C(75) F(23) 2.368(7) .
C(75) F(24) 2.338(6) .
C(75) F(25) 2.372(5) .
C(75) F(26) 2.371(5) .
C(75) F(27) 2.386(4) .
C(75) C(71) 2.438(3) .
C(75) C(72) 2.738(3) .
C(75) C(73) 2.365(4) .
C(76) F(22) 2.941(6) .
C(76) F(23) 2.802(6) .
C(76) F(24) 2.879(6) .
C(76) F(25) 3.091(4) .
C(76) C(47) 3.308(3) .
C(76) C(63) 3.096(3) .
C(76) C(64) 3.058(3) .
C(76) C(72) 2.370(4) .
C(76) C(73) 2.754(4) .
C(76) C(74) 2.420(3) .
C(76) C(78) 2.477(3) .
C(76) B(1) 2.631(3) .
C(77) F(17) 3.549(3) 1_455
C(77) C(72) 2.500(4) .
C(77) C(74) 2.491(4) .
C(78) C(74) 2.498(5) .
C(78) C(76) 2.477(3) .
B(1) C(48) 2.632(4) .
B(1) C(52) 2.696(3) .
B(1) C(56) 2.662(3) .
B(1) C(60) 2.668(3) .
B(1) C(64) 2.678(4) .
B(1) C(68) 2.651(4) .
B(1) C(72) 2.695(3) .
B(1) C(76) 2.631(3) .
Rh(1) H(2) 3.293 .
Rh(1) H(5) 3.321 .
Rh(1) H(9) 3.383 .
Rh(1) H(10) 3.231 .
Rh(1) H(14) 3.282 .
Rh(1) H(41) 3.199 .
Rh(1) H(48) 3.248 .
S(1) H(7) 3.417 .
S(1) H(9) 2.882 .
S(1) H(10) 3.025 .
S(1) H(28) 3.534 .
S(1) H(29) 3.069 .
S(1) H(32) 2.883 .
S(1) H(33) 3.232 .
S(1) H(41) 3.377 .
F(1) H(10) 3.485 .
F(1) H(11) 2.579 .
F(1) H(14) 3.464 .
F(1) H(41) 2.799 .
F(1) H(42) 3.129 .
F(1) H(49) 2.573 .
F(2) H(1) 3.535 2_556
F(2) H(2) 2.732 2_556
F(2) H(11) 3.536 .
F(2) H(13) 3.348 .
F(2) H(14) 3.201 .
F(2) H(15) 3.107 2_556
F(2) H(49) 3.087 .
F(2) H(50) 3.399 .
F(3) H(1) 3.371 2_556
F(3) H(2) 3.139 2_556
F(3) H(50) 2.456 .
F(3) H(54) 3.027 2_656
F(3) H(57) 3.427 2_656
F(4) H(17) 3.284 1_556
F(4) H(18) 3.006 1_556
F(4) H(30) 3.394 2_656
F(4) H(32) 2.940 2_656
F(4) H(34) 3.061 2_656
F(4) H(41) 3.193 2_656
F(4) H(42) 3.017 2_656
F(4) H(51) 2.490 .
F(5) H(18) 2.535 1_556
F(5) H(32) 3.380 2_656
F(5) H(34) 3.227 2_656
F(5) H(40) 3.368 1_556
F(5) H(46) 2.615 2_556
F(5) H(50) 3.244 .
F(5) H(51) 3.210 .
F(6) H(10) 3.248 2_656
F(6) H(32) 3.250 2_656
F(6) H(41) 3.259 2_656
F(6) H(50) 2.485 .
F(7) H(35) 3.457 1_565
F(7) H(36) 3.382 1_565
F(7) H(52) 2.421 .
F(7) H(59) 2.443 2_566
F(8) H(16) 3.169 2_665
F(8) H(27) 3.204 2_665
F(8) H(28) 3.077 2_665
F(8) H(36) 2.864 1_565
F(8) H(52) 3.461 .
F(8) H(53) 2.965 .
F(8) H(56) 2.696 2_666
F(9) H(7) 3.021 .
F(9) H(8) 3.210 .
F(9) H(20) 2.876 .
F(9) H(26) 2.623 .
F(9) H(27) 2.697 2_665
F(9) H(28) 3.591 2_665
F(9) H(53) 2.636 .
F(10) H(3) 2.995 1_655
F(10) H(5) 3.422 1_655
F(10) H(19) 3.446 2_665
F(10) H(25) 2.599 2_665
F(10) H(47) 3.098 1_655
F(10) H(48) 3.492 1_655
F(10) H(53) 2.628 .
F(11) H(2) 3.098 1_655
F(11) H(3) 2.923 1_655
F(11) H(47) 3.520 1_655
F(11) H(50) 2.383 2_656
F(11) H(54) 2.429 .
F(12) H(25) 2.659 2_665
F(12) H(47) 3.044 1_655
F(12) H(50) 3.410 2_656
F(12) H(53) 2.978 .
F(12) H(54) 3.473 .
F(13) H(1) 3.598 2_566
F(13) H(3) 3.257 2_566
F(13) H(56) 2.652 .
F(13) H(57) 3.136 2_666
F(14) H(3) 3.536 2_566
F(14) H(4) 2.644 2_566
F(14) H(16) 2.712 1_556
F(14) H(21) 2.862 1_556
F(14) H(55) 3.395 .
F(14) H(56) 3.035 .
F(15) H(1) 3.179 2_566
F(15) H(3) 3.060 2_566
F(15) H(4) 2.645 2_566
F(15) H(55) 2.402 .
F(16) H(17) 3.330 1_556
F(16) H(30) 3.185 2_656
F(16) H(35) 3.085 2_656
F(16) H(36) 2.964 2_656
F(16) H(42) 2.946 2_656
F(16) H(43) 3.069 2_656
F(16) H(56) 3.216 .
F(16) H(57) 3.246 .
F(17) H(52) 3.147 2_666
F(17) H(55) 3.559 2_666
F(17) H(56) 2.514 .
F(18) H(1) 2.561 1_655
F(18) H(42) 2.937 2_656
F(18) H(43) 3.161 2_656
F(18) H(57) 2.461 .
F(19) H(8) 3.369 .
F(19) H(12) 3.531 .
F(19) H(58) 2.433 .
F(20) H(1) 3.230 .
F(20) H(13) 2.995 .
F(20) H(15) 3.565 .
F(20) H(43) 2.754 2_556
F(20) H(58) 3.320 .
F(20) H(59) 3.177 .
F(21) H(52) 3.072 2_566
F(21) H(55) 3.236 2_566
F(21) H(59) 2.566 .
F(22) H(4) 3.240 2_566
F(22) H(6) 3.273 2_566
F(22) H(8) 3.309 2_566
F(22) H(21) 2.865 1_556
F(22) H(24) 3.514 2_566
F(22) H(55) 3.581 .
F(22) H(59) 3.558 .
F(22) H(60) 2.853 .
F(23) H(21) 2.751 1_556
F(23) H(23) 3.361 1_556
F(23) H(24) 3.461 2_566
F(23) H(60) 2.546 .
F(24) H(24) 3.299 2_566
F(24) H(31) 3.589 2_556
F(24) H(37) 3.397 2_556
F(24) H(45) 3.565 2_556
F(24) H(60) 2.664 .
F(25) H(24) 3.244 2_566
F(25) H(31) 3.055 2_556
F(25) H(35) 3.408 2_556
F(25) H(37) 2.795 2_556
F(25) H(44) 3.340 2_556
F(25) H(45) 3.437 2_556
F(25) H(59) 3.444 .
F(25) H(60) 3.025 .
F(26) H(8) 3.335 2_566
F(26) H(24) 2.720 2_566
F(26) H(26) 3.011 2_566
F(26) H(35) 3.163 2_556
F(26) H(37) 2.522 2_556
F(26) H(59) 2.456 .
F(27) H(8) 2.843 2_566
F(27) H(24) 2.839 2_566
F(27) H(26) 3.119 2_566
F(27) H(35) 3.590 2_556
F(27) H(37) 3.017 2_556
F(27) H(59) 2.405 .
N(1) H(14) 2.728 .
N(1) H(41) 1.974 .
N(1) H(42) 3.241 .
N(2) H(2) 2.983 .
N(2) H(3) 3.536 .
N(2) H(5) 3.314 .
N(2) H(38) 3.189 .
N(2) H(47) 3.232 .
N(2) H(48) 1.973 .
C(1) H(1) 2.039 .
C(1) H(2) 2.039 .
C(1) H(3) 2.039 .
C(1) H(4) 2.874 .
C(1) H(5) 2.918 .
C(1) H(6) 3.407 .
C(1) H(13) 3.199 .
C(1) H(14) 3.216 .
C(1) H(15) 2.671 .
C(2) H(1) 3.225 .
C(2) H(2) 3.223 .
C(2) H(3) 2.666 .
C(2) H(4) 2.048 .
C(2) H(5) 2.048 .
C(2) H(6) 2.048 .
C(2) H(7) 3.362 .
C(2) H(8) 2.844 .
C(2) H(9) 2.882 .
C(2) H(48) 3.403 .
C(3) H(4) 3.171 .
C(3) H(5) 3.218 .
C(3) H(6) 2.648 .
C(3) H(7) 2.036 .
C(3) H(8) 2.036 .
C(3) H(9) 2.036 .
C(3) H(10) 2.859 .
C(3) H(11) 3.367 .
C(3) H(12) 2.821 .
C(4) H(7) 2.633 .
C(4) H(8) 3.200 .
C(4) H(9) 3.188 .
C(4) H(10) 2.047 .
C(4) H(11) 2.047 .
C(4) H(12) 2.047 .
C(4) H(13) 2.884 .
C(4) H(14) 2.868 .
C(4) H(15) 3.395 .
C(4) H(41) 3.352 .
C(5) H(1) 2.850 .
C(5) H(2) 2.880 .
C(5) H(3) 3.364 .
C(5) H(10) 3.273 .
C(5) H(11) 2.727 .
C(5) H(12) 3.229 .
C(5) H(13) 2.051 .
C(5) H(14) 2.051 .
C(5) H(15) 2.051 .
C(6) H(4) 3.146 .
C(6) H(5) 3.207 .
C(6) H(15) 2.775 .
C(7) H(3) 2.761 .
C(7) H(8) 3.109 .
C(7) H(9) 3.181 .
C(7) H(19) 3.406 2_565
C(7) H(21) 3.151 2_565
C(7) H(22) 3.466 .
C(7) H(22) 3.378 2_565
C(7) H(48) 3.042 .
C(8) H(6) 2.737 .
C(8) H(10) 3.120 .
C(8) H(12) 3.018 .
C(9) H(7) 2.651 .
C(9) H(13) 3.221 .
C(9) H(14) 3.204 .
C(9) H(41) 3.001 .
C(9) H(49) 3.000 .
C(9) H(58) 3.175 .
C(10) H(1) 3.146 .
C(10) H(2) 3.202 .
C(10) H(11) 2.831 .
C(10) H(41) 3.597 .
C(10) H(43) 3.588 2_556
C(11) H(16) 3.294 .
C(11) H(18) 3.271 .
C(11) H(23) 2.943 .
C(11) H(28) 3.102 .
C(11) H(29) 3.493 .
C(11) H(32) 3.413 .
C(11) H(33) 2.889 .
C(11) H(38) 3.260 .
C(12) H(16) 2.037 .
C(12) H(17) 3.272 .
C(12) H(21) 3.157 .
C(12) H(23) 2.514 .
C(12) H(28) 2.556 .
C(12) H(29) 3.312 .
C(13) H(17) 2.037 .
C(13) H(18) 3.242 .
C(13) H(21) 3.184 .
C(13) H(23) 3.077 .
C(13) H(28) 3.036 .
C(14) H(16) 2.029 .
C(14) H(18) 2.025 .
C(14) H(51) 3.395 1_554
C(15) H(16) 3.246 .
C(15) H(17) 2.039 .
C(15) H(33) 3.231 .
C(15) H(34) 3.036 2_655
C(15) H(38) 2.971 .
C(15) H(40) 2.974 .
C(16) H(17) 3.288 .
C(16) H(18) 2.036 .
C(16) H(32) 3.374 .
C(16) H(33) 2.565 .
C(16) H(34) 3.398 2_655
C(16) H(38) 2.602 .
C(16) H(40) 3.168 .
C(17) H(9) 2.700 .
C(17) H(16) 2.573 .
C(17) H(19) 3.264 .
C(17) H(20) 3.260 .
C(17) H(21) 2.962 .
C(17) H(22) 3.274 .
C(17) H(23) 2.619 .
C(17) H(27) 3.277 .
C(17) H(28) 2.628 .
C(17) H(29) 2.970 .
C(18) H(6) 3.384 .
C(18) H(9) 2.811 .
C(18) H(16) 3.138 .
C(18) H(19) 2.034 .
C(18) H(21) 2.050 .
C(18) H(22) 2.050 .
C(18) H(23) 2.050 .
C(19) H(5) 3.448 2_565
C(19) H(6) 3.295 .
C(19) H(8) 3.569 .
C(19) H(9) 2.903 .
C(19) H(20) 3.233 .
C(19) H(21) 2.960 .
C(19) H(22) 2.613 .
C(19) H(22) 3.209 2_565
C(19) H(23) 3.267 .
C(19) H(24) 2.627 .
C(19) H(25) 2.961 .
C(19) H(26) 3.265 .
C(20) H(8) 3.332 .
C(20) H(9) 2.910 .
C(20) H(19) 2.017 .
C(20) H(20) 2.031 .
C(20) H(24) 2.056 .
C(20) H(25) 2.056 .
C(20) H(26) 2.056 .
C(20) H(53) 3.459 2_665
C(21) H(7) 3.424 .
C(21) H(8) 3.546 .
C(21) H(9) 2.798 .
C(21) H(19) 3.235 .
C(21) H(20) 3.328 2_665
C(21) H(24) 3.261 .
C(21) H(25) 2.968 .
C(21) H(26) 2.605 .
C(21) H(27) 2.617 .
C(21) H(27) 3.405 2_665
C(21) H(28) 3.272 .
C(21) H(29) 2.942 .
C(21) H(53) 3.146 2_665
C(22) H(7) 3.504 .
C(22) H(9) 2.706 .
C(22) H(16) 3.354 .
C(22) H(20) 2.034 .
C(22) H(27) 2.054 .
C(22) H(28) 2.054 .
C(22) H(29) 2.054 .
C(22) H(53) 3.595 2_665
C(23) H(4) 3.472 2_565
C(23) H(6) 3.479 .
C(23) H(6) 3.256 2_565
C(23) H(16) 3.373 .
C(23) H(19) 2.662 .
C(23) H(19) 3.299 2_565
C(23) H(22) 3.414 2_565
C(23) H(48) 3.569 .
C(24) H(19) 2.667 .
C(24) H(20) 2.657 .
C(24) H(27) 3.232 2_665
C(24) H(47) 3.172 2_565
C(25) H(20) 2.657 .
C(25) H(20) 3.424 2_665
C(25) H(26) 3.355 2_665
C(26) H(18) 2.557 .
C(26) H(30) 3.267 .
C(26) H(31) 3.265 .
C(26) H(32) 3.002 .
C(26) H(33) 2.637 .
C(26) H(34) 3.279 .
C(26) H(34) 3.217 2_655
C(26) H(38) 2.648 .
C(26) H(39) 3.293 .
C(26) H(40) 2.972 .
C(27) H(18) 3.473 .
C(27) H(30) 2.034 .
C(27) H(32) 2.043 .
C(27) H(33) 2.043 .
C(27) H(33) 3.171 2_655
C(27) H(34) 2.043 .
C(27) H(34) 2.973 2_655
C(28) H(31) 3.229 .
C(28) H(32) 2.934 .
C(28) H(33) 3.249 .
C(28) H(33) 3.143 2_655
C(28) H(34) 2.577 .
C(28) H(34) 3.547 2_655
C(28) H(35) 2.970 .
C(28) H(36) 2.619 .
C(28) H(37) 3.266 .
C(29) H(30) 2.023 .
C(29) H(31) 2.023 .
C(29) H(35) 2.059 .
C(29) H(36) 2.059 .
C(29) H(37) 2.059 .
C(30) H(30) 3.228 .
C(30) H(35) 2.972 .
C(30) H(36) 3.271 .
C(30) H(37) 2.629 .
C(30) H(38) 3.255 .
C(30) H(39) 2.590 .
C(30) H(40) 2.941 .
C(31) H(18) 2.917 .
C(31) H(31) 2.027 .
C(31) H(38) 2.057 .
C(31) H(39) 2.057 .
C(31) H(40) 2.057 .
C(32) H(18) 3.572 2_655
C(32) H(30) 2.624 .
C(32) H(33) 3.255 2_655
C(32) H(34) 3.063 2_655
C(33) H(30) 2.662 .
C(33) H(31) 2.673 .
C(33) H(43) 3.471 .
C(34) H(18) 3.026 .
C(34) H(31) 2.630 .
C(35) H(10) 3.452 .
C(35) H(11) 3.360 .
C(35) H(14) 2.651 .
C(35) H(32) 3.218 .
C(35) H(42) 2.058 .
C(35) H(43) 3.253 .
C(36) H(14) 3.238 .
C(36) H(15) 3.469 2_556
C(36) H(30) 3.379 .
C(36) H(41) 2.047 .
C(36) H(43) 2.009 .
C(37) H(13) 3.175 2_556
C(37) H(15) 3.343 2_556
C(37) H(35) 2.881 .
C(37) H(41) 3.241 .
C(37) H(42) 2.011 .
C(37) H(44) 2.721 .
C(38) H(13) 3.441 2_556
C(38) H(35) 3.189 .
C(38) H(42) 3.263 .
C(38) H(43) 2.060 .
C(38) H(44) 2.065 .
C(38) H(45) 3.275 .
C(39) H(14) 3.382 .
C(39) H(41) 3.167 .
C(39) H(43) 3.265 .
C(39) H(44) 3.288 .
C(40) H(31) 3.463 .
C(40) H(35) 3.276 .
C(40) H(43) 2.726 .
C(40) H(45) 1.996 .
C(41) H(31) 3.445 .
C(41) H(44) 1.995 .
C(41) H(46) 2.732 .
C(42) H(39) 3.086 .
C(42) H(44) 3.284 .
C(42) H(45) 2.077 .
C(42) H(46) 2.066 .
C(42) H(47) 3.259 .
C(43) H(2) 3.168 .
C(43) H(38) 3.495 .
C(43) H(39) 3.354 .
C(43) H(45) 3.295 .
C(43) H(46) 3.264 .
C(43) H(48) 3.168 .
C(44) H(39) 3.045 .
C(44) H(40) 3.478 2_555
C(44) H(45) 2.724 .
C(44) H(47) 2.012 .
C(44) H(48) 3.240 .
C(45) H(25) 3.431 2_565
C(45) H(38) 3.349 .
C(45) H(39) 3.276 .
C(45) H(46) 2.018 .
C(45) H(48) 2.031 .
C(46) H(2) 3.357 .
C(46) H(3) 3.450 .
C(46) H(5) 2.859 .
C(46) H(38) 3.073 .
C(46) H(39) 3.553 .
C(46) H(46) 3.255 .
C(46) H(47) 2.041 .
C(47) H(49) 2.036 .
C(47) H(51) 2.035 .
C(47) H(54) 2.687 .
C(47) H(57) 2.880 .
C(47) H(60) 3.213 .
C(48) H(11) 3.252 .
C(48) H(50) 3.276 .
C(48) H(51) 3.229 .
C(48) H(54) 2.837 .
C(49) H(49) 2.025 .
C(49) H(50) 2.049 .
C(50) H(49) 3.261 .
C(50) H(51) 3.255 .
C(51) H(45) 3.591 2_556
C(51) H(50) 2.031 .
C(51) H(51) 2.031 .
C(52) H(17) 3.449 1_556
C(52) H(45) 3.516 2_556
C(52) H(49) 3.228 .
C(52) H(50) 3.272 .
C(52) H(54) 3.519 .
C(52) H(57) 2.748 .
C(52) H(60) 3.444 .
C(53) H(2) 3.511 2_556
C(53) H(11) 3.451 .
C(53) H(49) 2.630 .
C(53) H(50) 2.659 .
C(54) H(18) 3.302 1_556
C(54) H(32) 3.446 2_656
C(54) H(46) 3.574 2_556
C(54) H(50) 2.645 .
C(54) H(51) 2.636 .
C(55) H(12) 3.182 .
C(55) H(49) 2.925 .
C(55) H(52) 2.041 .
C(55) H(54) 2.038 .
C(55) H(57) 3.218 .
C(55) H(58) 2.775 .
C(56) H(12) 3.230 .
C(56) H(53) 3.279 .
C(56) H(54) 3.241 .
C(56) H(56) 3.210 2_666
C(56) H(58) 2.671 .
C(57) H(7) 3.563 .
C(57) H(12) 3.495 .
C(57) H(52) 2.026 .
C(57) H(53) 2.049 .
C(57) H(56) 3.111 2_666
C(58) H(52) 3.265 .
C(58) H(54) 3.269 .
C(59) H(53) 2.044 .
C(59) H(54) 2.034 .
C(60) H(12) 3.416 .
C(60) H(49) 3.087 .
C(60) H(52) 3.239 .
C(60) H(53) 3.284 .
C(60) H(57) 3.215 .
C(61) H(27) 3.553 2_665
C(61) H(36) 3.580 1_565
C(61) H(52) 2.658 .
C(61) H(53) 2.636 .
C(61) H(56) 3.302 2_666
C(62) H(3) 3.495 1_655
C(62) H(25) 3.212 2_665
C(62) H(47) 3.491 1_655
C(62) H(50) 3.365 2_656
C(62) H(53) 2.626 .
C(62) H(54) 2.662 .
C(63) H(51) 2.735 .
C(63) H(52) 3.292 .
C(63) H(54) 3.568 .
C(63) H(55) 2.043 .
C(63) H(57) 2.034 .
C(63) H(60) 2.831 .
C(64) H(52) 3.411 .
C(64) H(56) 3.274 .
C(64) H(57) 3.236 .
C(64) H(60) 2.813 .
C(65) H(16) 3.324 1_556
C(65) H(55) 2.027 .
C(65) H(56) 2.042 .
C(66) H(16) 3.219 1_556
C(66) H(55) 3.260 .
C(66) H(57) 3.263 .
C(67) H(17) 3.373 1_556
C(67) H(51) 3.541 .
C(67) H(56) 2.048 .
C(67) H(57) 2.024 .
C(68) H(17) 3.367 1_556
C(68) H(51) 2.591 .
C(68) H(54) 3.519 .
C(68) H(55) 3.236 .
C(68) H(56) 3.277 .
C(69) H(3) 3.565 2_566
C(69) H(4) 3.215 2_566
C(69) H(16) 3.525 1_556
C(69) H(55) 2.633 .
C(69) H(56) 2.647 .
C(70) H(42) 3.554 2_656
C(70) H(43) 3.584 2_656
C(70) H(56) 2.656 .
C(70) H(57) 2.627 .
C(71) H(44) 3.421 2_556
C(71) H(49) 3.132 .
C(71) H(52) 2.851 .
C(71) H(55) 2.644 .
C(71) H(58) 2.038 .
C(71) H(60) 2.040 .
C(72) H(12) 3.333 .
C(72) H(44) 3.370 2_556
C(72) H(49) 3.314 .
C(72) H(52) 2.706 .
C(72) H(55) 3.551 .
C(72) H(59) 3.280 .
C(72) H(60) 3.235 .
C(73) H(44) 3.161 2_556
C(73) H(58) 2.030 .
C(73) H(59) 2.046 .
C(74) H(35) 3.491 2_556
C(74) H(44) 2.960 2_556
C(74) H(58) 3.263 .
C(74) H(60) 3.265 .
C(75) H(44) 2.921 2_556
C(75) H(55) 3.395 .
C(75) H(59) 2.043 .
C(75) H(60) 2.027 .
C(76) H(44) 3.135 2_556
C(76) H(45) 3.432 2_556
C(76) H(55) 2.577 .
C(76) H(58) 3.234 .
C(76) H(59) 3.280 .
C(77) H(58) 2.633 .
C(77) H(59) 2.662 .
C(78) H(24) 3.427 2_566
C(78) H(37) 3.437 2_556
C(78) H(59) 2.671 .
C(78) H(60) 2.604 .
B(1) H(49) 2.733 .
B(1) H(51) 2.844 .
B(1) H(52) 2.784 .
B(1) H(54) 2.799 .
B(1) H(55) 2.811 .
B(1) H(57) 2.768 .
B(1) H(58) 2.840 .
B(1) H(60) 2.743 .
H(1) F(2) 3.535 2_556
H(1) F(3) 3.371 2_556
H(1) F(13) 3.598 2_566
H(1) F(15) 3.179 2_566
H(1) F(18) 2.561 1_455
H(1) F(20) 3.230 .
H(1) C(1) 2.039 .
H(1) C(2) 3.225 .
H(1) C(5) 2.850 .
H(1) C(10) 3.146 .
H(1) H(2) 1.600 .
H(1) H(3) 1.600 .
H(1) H(4) 3.591 .
H(1) H(13) 3.583 .
H(1) H(15) 2.594 .
H(2) Rh(1) 3.293 .
H(2) F(2) 2.732 2_556
H(2) F(3) 3.139 2_556
H(2) F(11) 3.098 1_455
H(2) N(2) 2.983 .
H(2) C(1) 2.039 .
H(2) C(2) 3.223 .
H(2) C(5) 2.880 .
H(2) C(10) 3.202 .
H(2) C(43) 3.168 .
H(2) C(46) 3.357 .
H(2) C(53) 3.511 2_556
H(2) H(1) 1.600 .
H(2) H(3) 1.600 .
H(2) H(15) 2.643 .
H(3) F(10) 2.995 1_455
H(3) F(11) 2.923 1_455
H(3) F(13) 3.257 2_566
H(3) F(14) 3.536 2_566
H(3) F(15) 3.060 2_566
H(3) N(2) 3.536 .
H(3) C(1) 2.039 .
H(3) C(2) 2.666 .
H(3) C(5) 3.364 .
H(3) C(7) 2.761 .
H(3) C(46) 3.450 .
H(3) C(62) 3.495 1_455
H(3) C(69) 3.565 2_566
H(3) H(1) 1.600 .
H(3) H(2) 1.600 .
H(3) H(4) 2.577 .
H(3) H(5) 2.631 .
H(3) H(48) 3.444 .
H(4) F(14) 2.644 2_566
H(4) F(15) 2.645 2_566
H(4) F(22) 3.240 2_566
H(4) C(1) 2.874 .
H(4) C(2) 2.048 .
H(4) C(3) 3.171 .
H(4) C(6) 3.146 .
H(4) C(23) 3.472 2_565
H(4) C(69) 3.215 2_566
H(4) H(1) 3.591 .
H(4) H(3) 2.577 .
H(4) H(5) 1.600 .
H(4) H(6) 1.600 .
H(4) H(8) 3.506 .
H(4) H(19) 3.600 2_565
H(4) H(21) 2.751 2_565
H(4) H(22) 3.442 2_565
H(5) Rh(1) 3.321 .
H(5) F(10) 3.422 1_455
H(5) N(2) 3.314 .
H(5) C(1) 2.918 .
H(5) C(2) 2.048 .
H(5) C(3) 3.218 .
H(5) C(6) 3.207 .
H(5) C(19) 3.448 2_565
H(5) C(46) 2.859 .
H(5) H(3) 2.631 .
H(5) H(4) 1.600 .
H(5) H(6) 1.600 .
H(5) H(19) 2.739 2_565
H(5) H(21) 3.365 2_565
H(5) H(22) 3.070 .
H(5) H(22) 3.382 2_565
H(5) H(23) 3.466 .
H(5) H(48) 2.157 .
H(6) F(22) 3.273 2_566
H(6) C(1) 3.407 .
H(6) C(2) 2.048 .
H(6) C(3) 2.648 .
H(6) C(8) 2.737 .
H(6) C(18) 3.384 .
H(6) C(19) 3.295 .
H(6) C(23) 3.479 .
H(6) C(23) 3.256 2_565
H(6) H(4) 1.600 .
H(6) H(5) 1.600 .
H(6) H(8) 2.562 .
H(6) H(9) 2.599 .
H(6) H(19) 3.213 .
H(6) H(19) 3.394 2_565
H(6) H(21) 2.850 2_565
H(6) H(22) 2.948 .
H(6) H(22) 2.792 2_565
H(6) H(48) 3.489 .
H(7) S(1) 3.417 .
H(7) F(9) 3.021 .
H(7) C(2) 3.362 .
H(7) C(3) 2.036 .
H(7) C(4) 2.633 .
H(7) C(9) 2.651 .
H(7) C(21) 3.424 .
H(7) C(22) 3.504 .
H(7) C(57) 3.563 .
H(7) H(8) 1.600 .
H(7) H(9) 1.600 .
H(7) H(10) 2.560 .
H(7) H(12) 2.403 .
H(7) H(20) 3.589 .
H(7) H(29) 3.325 .
H(8) F(9) 3.210 .
H(8) F(19) 3.369 .
H(8) F(22) 3.309 2_566
H(8) F(26) 3.335 2_566
H(8) F(27) 2.843 2_566
H(8) C(2) 2.844 .
H(8) C(3) 2.036 .
H(8) C(4) 3.200 .
H(8) C(7) 3.109 .
H(8) C(19) 3.569 .
H(8) C(20) 3.332 .
H(8) C(21) 3.546 .
H(8) H(4) 3.506 .
H(8) H(6) 2.562 .
H(8) H(7) 1.600 .
H(8) H(9) 1.600 .
H(8) H(12) 3.505 .
H(8) H(24) 3.593 .
H(8) H(26) 3.599 .
H(9) Rh(1) 3.383 .
H(9) S(1) 2.882 .
H(9) C(2) 2.882 .
H(9) C(3) 2.036 .
H(9) C(4) 3.188 .
H(9) C(7) 3.181 .
H(9) C(17) 2.700 .
H(9) C(18) 2.811 .
H(9) C(19) 2.903 .
H(9) C(20) 2.910 .
H(9) C(21) 2.798 .
H(9) C(22) 2.706 .
H(9) H(6) 2.599 .
H(9) H(7) 1.600 .
H(9) H(8) 1.600 .
H(9) H(10) 3.535 .
H(9) H(19) 3.520 .
H(9) H(20) 3.370 .
H(9) H(29) 3.339 .
H(10) Rh(1) 3.231 .
H(10) S(1) 3.025 .
H(10) F(1) 3.485 .
H(10) F(6) 3.248 2_656
H(10) C(3) 2.859 .
H(10) C(4) 2.047 .
H(10) C(5) 3.273 .
H(10) C(8) 3.120 .
H(10) C(35) 3.452 .
H(10) H(7) 2.560 .
H(10) H(9) 3.535 .
H(10) H(11) 1.600 .
H(10) H(12) 1.600 .
H(10) H(41) 2.666 .
H(10) H(49) 3.508 .
H(11) F(1) 2.579 .
H(11) F(2) 3.536 .
H(11) C(3) 3.367 .
H(11) C(4) 2.047 .
H(11) C(5) 2.727 .
H(11) C(10) 2.831 .
H(11) C(35) 3.360 .
H(11) C(48) 3.252 .
H(11) C(53) 3.451 .
H(11) H(10) 1.600 .
H(11) H(12) 1.600 .
H(11) H(13) 2.696 .
H(11) H(14) 2.643 .
H(11) H(41) 2.701 .
H(11) H(49) 2.349 .
H(11) H(58) 3.272 .
H(12) F(19) 3.531 .
H(12) C(3) 2.821 .
H(12) C(4) 2.047 .
H(12) C(5) 3.229 .
H(12) C(8) 3.018 .
H(12) C(55) 3.182 .
H(12) C(56) 3.230 .
H(12) C(57) 3.495 .
H(12) C(60) 3.416 .
H(12) C(72) 3.333 .
H(12) H(7) 2.403 .
H(12) H(8) 3.505 .
H(12) H(10) 1.600 .
H(12) H(11) 1.600 .
H(12) H(49) 2.821 .
H(12) H(58) 2.434 .
H(13) F(2) 3.348 .
H(13) F(20) 2.995 .
H(13) C(1) 3.199 .
H(13) C(4) 2.884 .
H(13) C(5) 2.051 .
H(13) C(9) 3.221 .
H(13) C(37) 3.175 2_556
H(13) C(38) 3.441 2_556
H(13) H(1) 3.583 .
H(13) H(11) 2.696 .
H(13) H(14) 1.600 .
H(13) H(15) 1.600 .
H(13) H(43) 2.991 2_556
H(13) H(44) 3.480 2_556
H(14) Rh(1) 3.282 .
H(14) F(1) 3.464 .
H(14) F(2) 3.201 .
H(14) N(1) 2.728 .
H(14) C(1) 3.216 .
H(14) C(4) 2.868 .
H(14) C(5) 2.051 .
H(14) C(9) 3.204 .
H(14) C(35) 2.651 .
H(14) C(36) 3.238 .
H(14) C(39) 3.382 .
H(14) H(11) 2.643 .
H(14) H(13) 1.600 .
H(14) H(14) 3.507 2_556
H(14) H(15) 1.600 .
H(14) H(15) 3.231 2_556
H(14) H(41) 2.810 .
H(15) F(2) 3.107 2_556
H(15) F(20) 3.565 .
H(15) C(1) 2.671 .
H(15) C(4) 3.395 .
H(15) C(5) 2.051 .
H(15) C(6) 2.775 .
H(15) C(36) 3.469 2_556
H(15) C(37) 3.343 2_556
H(15) H(1) 2.594 .
H(15) H(2) 2.643 .
H(15) H(13) 1.600 .
H(15) H(14) 1.600 .
H(15) H(14) 3.231 2_556
H(15) H(42) 3.535 2_556
H(15) H(43) 3.287 2_556
H(16) F(8) 3.169 2_665
H(16) F(14) 2.712 1_554
H(16) C(11) 3.294 .
H(16) C(12) 2.037 .
H(16) C(14) 2.029 .
H(16) C(15) 3.246 .
H(16) C(17) 2.573 .
H(16) C(18) 3.138 .
H(16) C(22) 3.354 .
H(16) C(23) 3.373 .
H(16) C(65) 3.324 1_554
H(16) C(66) 3.219 1_554
H(16) C(69) 3.525 1_554
H(16) H(17) 2.335 .
H(16) H(21) 3.035 .
H(16) H(23) 3.388 .
H(16) H(28) 3.267 .
H(16) H(56) 3.240 1_554
H(17) F(4) 3.284 1_554
H(17) F(16) 3.330 1_554
H(17) C(12) 3.272 .
H(17) C(13) 2.037 .
H(17) C(15) 2.039 .
H(17) C(16) 3.288 .
H(17) C(52) 3.449 1_554
H(17) C(67) 3.373 1_554
H(17) C(68) 3.367 1_554
H(17) H(16) 2.335 .
H(17) H(18) 2.329 .
H(17) H(51) 2.544 1_554
H(17) H(60) 3.536 1_554
H(18) F(4) 3.006 1_554
H(18) F(5) 2.535 1_554
H(18) C(11) 3.271 .
H(18) C(13) 3.242 .
H(18) C(14) 2.025 .
H(18) C(16) 2.036 .
H(18) C(26) 2.557 .
H(18) C(27) 3.473 .
H(18) C(31) 2.917 .
H(18) C(32) 3.572 2_655
H(18) C(34) 3.026 .
H(18) C(54) 3.302 1_554
H(18) H(17) 2.329 .
H(18) H(33) 3.585 .
H(18) H(34) 2.619 2_655
H(18) H(38) 3.108 .
H(18) H(40) 2.610 .
H(18) H(51) 3.498 1_554
H(19) F(10) 3.446 2_665
H(19) C(7) 3.406 2_565
H(19) C(17) 3.264 .
H(19) C(18) 2.034 .
H(19) C(20) 2.017 .
H(19) C(21) 3.235 .
H(19) C(23) 2.662 .
H(19) C(23) 3.299 2_565
H(19) C(24) 2.667 .
H(19) H(4) 3.600 2_565
H(19) H(5) 2.739 2_565
H(19) H(6) 3.213 .
H(19) H(6) 3.394 2_565
H(19) H(9) 3.520 .
H(19) H(21) 3.030 .
H(19) H(22) 2.439 .
H(19) H(22) 2.409 2_565
H(19) H(23) 3.524 .
H(19) H(23) 3.485 2_565
H(19) H(24) 2.462 .
H(19) H(25) 3.024 .
H(19) H(26) 3.531 .
H(19) H(48) 3.165 2_565
H(20) F(9) 2.876 .
H(20) C(17) 3.260 .
H(20) C(19) 3.233 .
H(20) C(20) 2.031 .
H(20) C(21) 3.328 2_665
H(20) C(22) 2.034 .
H(20) C(24) 2.657 .
H(20) C(25) 2.657 .
H(20) C(25) 3.424 2_665
H(20) H(7) 3.589 .
H(20) H(9) 3.370 .
H(20) H(20) 2.465 2_665
H(20) H(24) 3.515 .
H(20) H(25) 3.034 .
H(20) H(26) 2.427 .
H(20) H(27) 2.439 .
H(20) H(27) 2.567 2_665
H(20) H(28) 3.525 .
H(20) H(29) 3.010 .
H(20) H(53) 3.156 2_665
H(21) F(14) 2.862 1_554
H(21) F(22) 2.865 1_554
H(21) F(23) 2.751 1_554
H(21) C(7) 3.151 2_565
H(21) C(12) 3.157 .
H(21) C(13) 3.184 .
H(21) C(17) 2.962 .
H(21) C(18) 2.050 .
H(21) C(19) 2.960 .
H(21) H(4) 2.751 2_565
H(21) H(5) 3.365 2_565
H(21) H(6) 2.850 2_565
H(21) H(16) 3.035 .
H(21) H(19) 3.030 .
H(21) H(22) 1.600 .
H(21) H(23) 1.600 .
H(22) C(7) 3.466 .
H(22) C(7) 3.378 2_565
H(22) C(17) 3.274 .
H(22) C(18) 2.050 .
H(22) C(19) 2.613 .
H(22) C(19) 3.209 2_565
H(22) C(23) 3.414 2_565
H(22) H(4) 3.442 2_565
H(22) H(5) 3.070 .
H(22) H(5) 3.382 2_565
H(22) H(6) 2.948 .
H(22) H(6) 2.792 2_565
H(22) H(19) 2.439 .
H(22) H(19) 2.409 2_565
H(22) H(21) 1.600 .
H(22) H(22) 2.529 2_565
H(22) H(23) 1.600 .
H(22) H(48) 3.342 .
H(23) F(23) 3.361 1_554
H(23) C(11) 2.943 .
H(23) C(12) 2.514 .
H(23) C(13) 3.077 .
H(23) C(17) 2.619 .
H(23) C(18) 2.050 .
H(23) C(19) 3.267 .
H(23) H(5) 3.466 .
H(23) H(16) 3.388 .
H(23) H(19) 3.524 .
H(23) H(19) 3.485 2_565
H(23) H(21) 1.600 .
H(23) H(22) 1.600 .
H(23) H(38) 3.593 .
H(23) H(48) 2.903 .
H(24) F(22) 3.514 2_566
H(24) F(23) 3.461 2_566
H(24) F(24) 3.299 2_566
H(24) F(25) 3.244 2_566
H(24) F(26) 2.720 2_566
H(24) F(27) 2.839 2_566
H(24) C(19) 2.627 .
H(24) C(20) 2.056 .
H(24) C(21) 3.261 .
H(24) C(78) 3.427 2_566
H(24) H(8) 3.593 .
H(24) H(19) 2.462 .
H(24) H(20) 3.515 .
H(24) H(25) 1.600 .
H(24) H(26) 1.600 .
H(24) H(37) 3.456 1_565
H(24) H(47) 2.921 2_565
H(24) H(48) 3.506 2_565
H(25) F(10) 2.599 2_665
H(25) F(12) 2.659 2_665
H(25) C(19) 2.961 .
H(25) C(20) 2.056 .
H(25) C(21) 2.968 .
H(25) C(45) 3.431 2_565
H(25) C(62) 3.212 2_665
H(25) H(19) 3.024 .
H(25) H(20) 3.034 .
H(25) H(24) 1.600 .
H(25) H(26) 1.600 .
H(25) H(27) 3.262 2_665
H(25) H(47) 2.546 2_565
H(25) H(53) 3.463 2_665
H(26) F(9) 2.623 .
H(26) F(26) 3.011 2_566
H(26) F(27) 3.119 2_566
H(26) C(19) 3.265 .
H(26) C(20) 2.056 .
H(26) C(21) 2.605 .
H(26) C(25) 3.355 2_665
H(26) H(8) 3.599 .
H(26) H(19) 3.531 .
H(26) H(20) 2.427 .
H(26) H(24) 1.600 .
H(26) H(25) 1.600 .
H(26) H(27) 2.484 2_665
H(26) H(29) 3.599 2_665
H(26) H(37) 3.064 1_565
H(27) F(8) 3.204 2_665
H(27) F(9) 2.697 2_665
H(27) C(17) 3.277 .
H(27) C(21) 2.617 .
H(27) C(21) 3.405 2_665
H(27) C(22) 2.054 .
H(27) C(24) 3.232 2_665
H(27) C(61) 3.553 2_665
H(27) H(20) 2.439 .
H(27) H(20) 2.567 2_665
H(27) H(25) 3.262 2_665
H(27) H(26) 2.484 2_665
H(27) H(28) 1.600 .
H(27) H(29) 1.600 .
H(28) S(1) 3.534 .
H(28) F(8) 3.077 2_665
H(28) F(9) 3.591 2_665
H(28) C(11) 3.102 .
H(28) C(12) 2.556 .
H(28) C(13) 3.036 .
H(28) C(17) 2.628 .
H(28) C(21) 3.272 .
H(28) C(22) 2.054 .
H(28) H(16) 3.267 .
H(28) H(20) 3.525 .
H(28) H(27) 1.600 .
H(28) H(29) 1.600 .
H(28) H(33) 3.401 .
H(28) H(36) 2.989 2_655
H(29) S(1) 3.069 .
H(29) C(11) 3.493 .
H(29) C(12) 3.312 .
H(29) C(17) 2.970 .
H(29) C(21) 2.942 .
H(29) C(22) 2.054 .
H(29) H(7) 3.325 .
H(29) H(9) 3.339 .
H(29) H(20) 3.010 .
H(29) H(26) 3.599 2_665
H(29) H(27) 1.600 .
H(29) H(28) 1.600 .
H(30) F(4) 3.394 2_656
H(30) F(16) 3.185 2_656
H(30) C(26) 3.267 .
H(30) C(27) 2.034 .
H(30) C(29) 2.023 .
H(30) C(30) 3.228 .
H(30) C(32) 2.624 .
H(30) C(33) 2.662 .
H(30) C(36) 3.379 .
H(30) H(32) 2.978 .
H(30) H(33) 3.494 .
H(30) H(33) 3.132 2_655
H(30) H(34) 2.393 .
H(30) H(35) 3.030 .
H(30) H(36) 2.443 .
H(30) H(37) 3.522 .
H(30) H(42) 3.423 .
H(31) F(24) 3.589 2_556
H(31) F(25) 3.055 2_556
H(31) C(26) 3.265 .
H(31) C(28) 3.229 .
H(31) C(29) 2.023 .
H(31) C(31) 2.027 .
H(31) C(33) 2.673 .
H(31) C(34) 2.630 .
H(31) C(40) 3.463 .
H(31) C(41) 3.445 .
H(31) H(35) 3.035 .
H(31) H(36) 3.535 .
H(31) H(37) 2.464 .
H(31) H(38) 3.490 .
H(31) H(39) 2.391 .
H(31) H(40) 3.007 .
H(32) S(1) 2.883 .
H(32) F(4) 2.940 2_656
H(32) F(5) 3.380 2_656
H(32) F(6) 3.250 2_656
H(32) C(11) 3.413 .
H(32) C(16) 3.374 .
H(32) C(26) 3.002 .
H(32) C(27) 2.043 .
H(32) C(28) 2.934 .
H(32) C(35) 3.218 .
H(32) C(54) 3.446 2_656
H(32) H(30) 2.978 .
H(32) H(33) 1.600 .
H(32) H(34) 1.600 .
H(32) H(41) 2.825 .
H(33) S(1) 3.232 .
H(33) C(11) 2.889 .
H(33) C(15) 3.231 .
H(33) C(16) 2.565 .
H(33) C(26) 2.637 .
H(33) C(27) 2.043 .
H(33) C(27) 3.171 2_655
H(33) C(28) 3.249 .
H(33) C(28) 3.143 2_655
H(33) C(32) 3.255 2_655
H(33) H(18) 3.585 .
H(33) H(28) 3.401 .
H(33) H(30) 3.494 .
H(33) H(30) 3.132 2_655
H(33) H(32) 1.600 .
H(33) H(33) 3.374 2_655
H(33) H(34) 1.600 .
H(33) H(34) 2.758 2_655
H(34) F(4) 3.061 2_656
H(34) F(5) 3.227 2_656
H(34) C(15) 3.036 2_655
H(34) C(16) 3.398 2_655
H(34) C(26) 3.279 .
H(34) C(26) 3.217 2_655
H(34) C(27) 2.043 .
H(34) C(27) 2.973 2_655
H(34) C(28) 2.577 .
H(34) C(28) 3.547 2_655
H(34) C(32) 3.063 2_655
H(34) H(18) 2.619 2_655
H(34) H(30) 2.393 .
H(34) H(32) 1.600 .
H(34) H(33) 1.600 .
H(34) H(33) 2.758 2_655
H(34) H(34) 2.992 2_655
H(35) F(7) 3.457 1_545
H(35) F(16) 3.085 2_656
H(35) F(25) 3.408 2_556
H(35) F(26) 3.163 2_556
H(35) F(27) 3.590 2_556
H(35) C(28) 2.970 .
H(35) C(29) 2.059 .
H(35) C(30) 2.972 .
H(35) C(37) 2.881 .
H(35) C(38) 3.189 .
H(35) C(40) 3.276 .
H(35) C(74) 3.491 2_556
H(35) H(30) 3.030 .
H(35) H(31) 3.035 .
H(35) H(36) 1.600 .
H(35) H(37) 1.600 .
H(35) H(43) 2.606 .
H(35) H(44) 3.059 .
H(35) H(59) 3.037 2_556
H(36) F(7) 3.382 1_545
H(36) F(8) 2.864 1_545
H(36) F(16) 2.964 2_656
H(36) C(28) 2.619 .
H(36) C(29) 2.059 .
H(36) C(30) 3.271 .
H(36) C(61) 3.580 1_545
H(36) H(28) 2.989 2_655
H(36) H(30) 2.443 .
H(36) H(31) 3.535 .
H(36) H(35) 1.600 .
H(36) H(37) 1.600 .
H(37) F(24) 3.397 2_556
H(37) F(25) 2.795 2_556
H(37) F(26) 2.522 2_556
H(37) F(27) 3.017 2_556
H(37) C(28) 3.266 .
H(37) C(29) 2.059 .
H(37) C(30) 2.629 .
H(37) C(78) 3.437 2_556
H(37) H(24) 3.456 1_545
H(37) H(26) 3.064 1_545
H(37) H(30) 3.522 .
H(37) H(31) 2.464 .
H(37) H(35) 1.600 .
H(37) H(36) 1.600 .
H(38) N(2) 3.189 .
H(38) C(11) 3.260 .
H(38) C(15) 2.971 .
H(38) C(16) 2.602 .
H(38) C(26) 2.648 .
H(38) C(30) 3.255 .
H(38) C(31) 2.057 .
H(38) C(43) 3.495 .
H(38) C(45) 3.349 .
H(38) C(46) 3.073 .
H(38) H(18) 3.108 .
H(38) H(23) 3.593 .
H(38) H(31) 3.490 .
H(38) H(39) 1.600 .
H(38) H(40) 1.600 .
H(38) H(48) 3.353 .
H(39) C(26) 3.293 .
H(39) C(30) 2.590 .
H(39) C(31) 2.057 .
H(39) C(42) 3.086 .
H(39) C(43) 3.354 .
H(39) C(44) 3.045 .
H(39) C(45) 3.276 .
H(39) C(46) 3.553 .
H(39) H(31) 2.391 .
H(39) H(38) 1.600 .
H(39) H(39) 2.883 2_555
H(39) H(40) 1.600 .
H(39) H(40) 3.474 2_555
H(39) H(46) 3.408 .
H(40) F(5) 3.368 1_554
H(40) C(15) 2.974 .
H(40) C(16) 3.168 .
H(40) C(26) 2.972 .
H(40) C(30) 2.941 .
H(40) C(31) 2.057 .
H(40) C(44) 3.478 2_555
H(40) H(18) 2.610 .
H(40) H(31) 3.007 .
H(40) H(38) 1.600 .
H(40) H(39) 1.600 .
H(40) H(39) 3.474 2_555
H(40) H(45) 3.481 2_555
H(40) H(46) 2.830 2_555
H(41) Rh(1) 3.199 .
H(41) S(1) 3.377 .
H(41) F(1) 2.799 .
H(41) F(4) 3.193 2_656
H(41) F(6) 3.259 2_656
H(41) N(1) 1.974 .
H(41) C(4) 3.352 .
H(41) C(9) 3.001 .
H(41) C(10) 3.597 .
H(41) C(36) 2.047 .
H(41) C(37) 3.241 .
H(41) C(39) 3.167 .
H(41) H(10) 2.666 .
H(41) H(11) 2.701 .
H(41) H(14) 2.810 .
H(41) H(32) 2.825 .
H(41) H(42) 2.349 .
H(42) F(1) 3.129 .
H(42) F(4) 3.017 2_656
H(42) F(16) 2.946 2_656
H(42) F(18) 2.937 2_656
H(42) N(1) 3.241 .
H(42) C(35) 2.058 .
H(42) C(37) 2.011 .
H(42) C(38) 3.263 .
H(42) C(70) 3.554 2_656
H(42) H(15) 3.535 2_556
H(42) H(30) 3.423 .
H(42) H(41) 2.349 .
H(42) H(43) 2.311 .
H(43) F(16) 3.069 2_656
H(43) F(18) 3.161 2_656
H(43) F(20) 2.754 2_556
H(43) C(10) 3.588 2_556
H(43) C(33) 3.471 .
H(43) C(35) 3.253 .
H(43) C(36) 2.009 .
H(43) C(38) 2.060 .
H(43) C(39) 3.265 .
H(43) C(40) 2.726 .
H(43) C(70) 3.584 2_656
H(43) H(13) 2.991 2_556
H(43) H(15) 3.287 2_556
H(43) H(35) 2.606 .
H(43) H(42) 2.311 .
H(43) H(44) 2.589 .
H(44) F(25) 3.340 2_556
H(44) C(37) 2.721 .
H(44) C(38) 2.065 .
H(44) C(39) 3.288 .
H(44) C(41) 1.995 .
H(44) C(42) 3.284 .
H(44) C(71) 3.421 2_556
H(44) C(72) 3.370 2_556
H(44) C(73) 3.161 2_556
H(44) C(74) 2.960 2_556
H(44) C(75) 2.921 2_556
H(44) C(76) 3.135 2_556
H(44) H(13) 3.480 2_556
H(44) H(35) 3.059 .
H(44) H(43) 2.589 .
H(44) H(45) 2.282 .
H(44) H(59) 3.397 2_556
H(45) F(24) 3.565 2_556
H(45) F(25) 3.437 2_556
H(45) C(38) 3.275 .
H(45) C(40) 1.996 .
H(45) C(42) 2.077 .
H(45) C(43) 3.295 .
H(45) C(44) 2.724 .
H(45) C(51) 3.591 2_556
H(45) C(52) 3.516 2_556
H(45) C(76) 3.432 2_556
H(45) H(40) 3.481 2_555
H(45) H(44) 2.282 .
H(45) H(46) 2.592 .
H(45) H(60) 3.299 2_556
H(46) F(5) 2.615 2_556
H(46) C(41) 2.732 .
H(46) C(42) 2.066 .
H(46) C(43) 3.264 .
H(46) C(45) 2.018 .
H(46) C(46) 3.255 .
H(46) C(54) 3.574 2_556
H(46) H(39) 3.408 .
H(46) H(40) 2.830 2_555
H(46) H(45) 2.592 .
H(46) H(47) 2.317 .
H(47) F(10) 3.098 1_455
H(47) F(11) 3.520 1_455
H(47) F(12) 3.044 1_455
H(47) N(2) 3.232 .
H(47) C(24) 3.172 2_565
H(47) C(42) 3.259 .
H(47) C(44) 2.012 .
H(47) C(46) 2.041 .
H(47) C(62) 3.491 1_455
H(47) H(24) 2.921 2_565
H(47) H(25) 2.546 2_565
H(47) H(46) 2.317 .
H(47) H(48) 2.325 .
H(48) Rh(1) 3.248 .
H(48) F(10) 3.492 1_455
H(48) N(2) 1.973 .
H(48) C(2) 3.403 .
H(48) C(7) 3.042 .
H(48) C(23) 3.569 .
H(48) C(43) 3.168 .
H(48) C(44) 3.240 .
H(48) C(45) 2.031 .
H(48) H(3) 3.444 .
H(48) H(5) 2.157 .
H(48) H(6) 3.489 .
H(48) H(19) 3.165 2_565
H(48) H(22) 3.342 .
H(48) H(23) 2.903 .
H(48) H(24) 3.506 2_565
H(48) H(38) 3.353 .
H(48) H(47) 2.325 .
H(49) F(1) 2.573 .
H(49) F(2) 3.087 .
H(49) C(9) 3.000 .
H(49) C(47) 2.036 .
H(49) C(49) 2.025 .
H(49) C(50) 3.261 .
H(49) C(52) 3.228 .
H(49) C(53) 2.630 .
H(49) C(55) 2.925 .
H(49) C(60) 3.087 .
H(49) C(71) 3.132 .
H(49) C(72) 3.314 .
H(49) B(1) 2.733 .
H(49) H(10) 3.508 .
H(49) H(11) 2.349 .
H(49) H(12) 2.821 .
H(49) H(54) 2.857 .
H(49) H(58) 3.036 .
H(50) F(2) 3.399 .
H(50) F(3) 2.456 .
H(50) F(5) 3.244 .
H(50) F(6) 2.485 .
H(50) F(11) 2.383 2_656
H(50) F(12) 3.410 2_656
H(50) C(48) 3.276 .
H(50) C(49) 2.049 .
H(50) C(51) 2.031 .
H(50) C(52) 3.272 .
H(50) C(53) 2.659 .
H(50) C(54) 2.645 .
H(50) C(62) 3.365 2_656
H(50) H(54) 3.001 2_656
H(51) F(4) 2.490 .
H(51) F(5) 3.210 .
H(51) C(14) 3.395 1_556
H(51) C(47) 2.035 .
H(51) C(48) 3.229 .
H(51) C(50) 3.255 .
H(51) C(51) 2.031 .
H(51) C(54) 2.636 .
H(51) C(63) 2.735 .
H(51) C(67) 3.541 .
H(51) C(68) 2.591 .
H(51) B(1) 2.844 .
H(51) H(17) 2.544 1_556
H(51) H(18) 3.498 1_556
H(51) H(57) 2.384 .
H(51) H(60) 3.212 .
H(52) F(7) 2.421 .
H(52) F(8) 3.461 .
H(52) F(17) 3.147 2_666
H(52) F(21) 3.072 2_566
H(52) C(55) 2.041 .
H(52) C(57) 2.026 .
H(52) C(58) 3.265 .
H(52) C(60) 3.239 .
H(52) C(61) 2.658 .
H(52) C(63) 3.292 .
H(52) C(64) 3.411 .
H(52) C(71) 2.851 .
H(52) C(72) 2.706 .
H(52) B(1) 2.784 .
H(52) H(55) 3.104 .
H(52) H(56) 3.296 2_666
H(52) H(58) 2.409 .
H(53) F(8) 2.965 .
H(53) F(9) 2.636 .
H(53) F(10) 2.628 .
H(53) F(12) 2.978 .
H(53) C(20) 3.459 2_665
H(53) C(21) 3.146 2_665
H(53) C(22) 3.595 2_665
H(53) C(56) 3.279 .
H(53) C(57) 2.049 .
H(53) C(59) 2.044 .
H(53) C(60) 3.284 .
H(53) C(61) 2.636 .
H(53) C(62) 2.626 .
H(53) H(20) 3.156 2_665
H(53) H(25) 3.463 2_665
H(54) F(3) 3.027 2_656
H(54) F(11) 2.429 .
H(54) F(12) 3.473 .
H(54) C(47) 2.687 .
H(54) C(48) 2.837 .
H(54) C(52) 3.519 .
H(54) C(55) 2.038 .
H(54) C(56) 3.241 .
H(54) C(58) 3.269 .
H(54) C(59) 2.034 .
H(54) C(62) 2.662 .
H(54) C(63) 3.568 .
H(54) C(68) 3.519 .
H(54) B(1) 2.799 .
H(54) H(49) 2.857 .
H(54) H(50) 3.001 2_656
H(54) H(57) 2.917 .
H(55) F(14) 3.395 .
H(55) F(15) 2.402 .
H(55) F(17) 3.559 2_666
H(55) F(21) 3.236 2_566
H(55) F(22) 3.581 .
H(55) C(63) 2.043 .
H(55) C(65) 2.027 .
H(55) C(66) 3.260 .
H(55) C(68) 3.236 .
H(55) C(69) 2.633 .
H(55) C(71) 2.644 .
H(55) C(72) 3.551 .
H(55) C(75) 3.395 .
H(55) C(76) 2.577 .
H(55) B(1) 2.811 .
H(55) H(52) 3.104 .
H(55) H(60) 2.565 .
H(56) F(8) 2.696 2_666
H(56) F(13) 2.652 .
H(56) F(14) 3.035 .
H(56) F(16) 3.216 .
H(56) F(17) 2.514 .
H(56) C(56) 3.210 2_666
H(56) C(57) 3.111 2_666
H(56) C(61) 3.302 2_666
H(56) C(64) 3.274 .
H(56) C(65) 2.042 .
H(56) C(67) 2.048 .
H(56) C(68) 3.277 .
H(56) C(69) 2.647 .
H(56) C(70) 2.656 .
H(56) H(16) 3.240 1_556
H(56) H(52) 3.296 2_666
H(57) F(3) 3.427 2_656
H(57) F(13) 3.136 2_666
H(57) F(16) 3.246 .
H(57) F(18) 2.461 .
H(57) C(47) 2.880 .
H(57) C(52) 2.748 .
H(57) C(55) 3.218 .
H(57) C(60) 3.215 .
H(57) C(63) 2.034 .
H(57) C(64) 3.236 .
H(57) C(66) 3.263 .
H(57) C(67) 2.024 .
H(57) C(70) 2.627 .
H(57) B(1) 2.768 .
H(57) H(51) 2.384 .
H(57) H(54) 2.917 .
H(58) F(19) 2.433 .
H(58) F(20) 3.320 .
H(58) C(9) 3.175 .
H(58) C(55) 2.775 .
H(58) C(56) 2.671 .
H(58) C(71) 2.038 .
H(58) C(73) 2.030 .
H(58) C(74) 3.263 .
H(58) C(76) 3.234 .
H(58) C(77) 2.633 .
H(58) B(1) 2.840 .
H(58) H(11) 3.272 .
H(58) H(12) 2.434 .
H(58) H(49) 3.036 .
H(58) H(52) 2.409 .
H(59) F(7) 2.443 2_566
H(59) F(20) 3.177 .
H(59) F(21) 2.566 .
H(59) F(22) 3.558 .
H(59) F(25) 3.444 .
H(59) F(26) 2.456 .
H(59) F(27) 2.405 .
H(59) C(72) 3.280 .
H(59) C(73) 2.046 .
H(59) C(75) 2.043 .
H(59) C(76) 3.280 .
H(59) C(77) 2.662 .
H(59) C(78) 2.671 .
H(59) H(35) 3.037 2_556
H(59) H(44) 3.397 2_556
H(60) F(22) 2.853 .
H(60) F(23) 2.546 .
H(60) F(24) 2.664 .
H(60) F(25) 3.025 .
H(60) C(47) 3.213 .
H(60) C(52) 3.444 .
H(60) C(63) 2.831 .
H(60) C(64) 2.813 .
H(60) C(71) 2.040 .
H(60) C(72) 3.235 .
H(60) C(74) 3.265 .
H(60) C(75) 2.027 .
H(60) C(78) 2.604 .
H(60) B(1) 2.743 .
H(60) H(17) 3.536 1_556
H(60) H(45) 3.299 2_556
H(60) H(51) 3.212 .
H(60) H(55) 2.565 .

loop_
_geom_torsion_atom_site_label_1
_geom_torsion_atom_site_label_2
_geom_torsion_atom_site_label_3
_geom_torsion_atom_site_label_4
_geom_torsion
S(1) Rh(1) N(1) C(35) 68.12(18)
S(1) Rh(1) N(1) C(39) -122.81(15)
N(1) Rh(1) S(1) C(11) 94.06(12)
S(1) Rh(1) N(2) C(43) 104.10(14)
S(1) Rh(1) N(2) C(46) -90.2(2)
N(2) Rh(1) S(1) C(11) 17.11(11)
S(1) Rh(1) C(1) C(2) 26.6(3)
S(1) Rh(1) C(1) C(5) -91.2(2)
S(1) Rh(1) C(1) C(6) 146.1(2)
C(1) Rh(1) S(1) C(11) -113.3(2)
S(1) Rh(1) C(2) C(1) -166.14(18)
S(1) Rh(1) C(2) C(3) -49.61(15)
S(1) Rh(1) C(2) C(7) 71.6(2)
C(2) Rh(1) S(1) C(11) -95.46(13)
S(1) Rh(1) C(3) C(2) 135.85(13)
S(1) Rh(1) C(3) C(4) -103.40(14)
S(1) Rh(1) C(3) C(8) 13.8(2)
C(3) Rh(1) S(1) C(11) -123.10(12)
S(1) Rh(1) C(4) C(3) 78.06(14)
S(1) Rh(1) C(4) C(5) -167.13(13)
S(1) Rh(1) C(4) C(9) -42.6(2)
C(4) Rh(1) S(1) C(11) -160.40(11)
S(1) Rh(1) C(5) C(1) 137.01(16)
S(1) Rh(1) C(5) C(4) 17.98(18)
S(1) Rh(1) C(5) C(10) -101.3(3)
C(5) Rh(1) S(1) C(11) -171.66(13)
N(1) Rh(1) N(2) C(43) 17.92(15)
N(1) Rh(1) N(2) C(46) -176.4(2)
N(2) Rh(1) N(1) C(35) 172.83(19)
N(2) Rh(1) N(1) C(39) -18.10(15)
N(1) Rh(1) C(1) C(2) 175.73(18)
N(1) Rh(1) C(1) C(5) 57.9(2)
N(1) Rh(1) C(1) C(6) -64.7(2)
C(1) Rh(1) N(1) C(35) -97.3(2)
C(1) Rh(1) N(1) C(39) 71.7(2)
N(1) Rh(1) C(2) C(1) -9.0(3)
N(1) Rh(1) C(2) C(3) 107.5(2)
N(1) Rh(1) C(2) C(7) -131.3(2)
C(2) Rh(1) N(1) C(35) -91.0(3)
C(2) Rh(1) N(1) C(39) 78.0(3)
N(1) Rh(1) C(3) C(2) -137.96(14)
N(1) Rh(1) C(3) C(4) -17.2(2)
N(1) Rh(1) C(3) C(8) 100.0(2)
C(3) Rh(1) N(1) C(35) -17.5(2)
C(3) Rh(1) N(1) C(39) 151.55(16)
N(1) Rh(1) C(4) C(3) 169.29(13)
N(1) Rh(1) C(4) C(5) -75.90(15)
N(1) Rh(1) C(4) C(9) 48.6(2)
C(4) Rh(1) N(1) C(35) -28.5(2)
C(4) Rh(1) N(1) C(39) 140.59(16)
N(1) Rh(1) C(5) C(1) -130.41(18)
N(1) Rh(1) C(5) C(4) 110.56(15)
N(1) Rh(1) C(5) C(10) -8.7(3)
C(5) Rh(1) N(1) C(35) -66.1(2)
C(5) Rh(1) N(1) C(39) 102.93(18)
N(2) Rh(1) C(1) C(2) -105.60(19)
N(2) Rh(1) C(1) C(5) 136.63(17)
N(2) Rh(1) C(1) C(6) 14.0(2)
C(1) Rh(1) N(2) C(43) -97.84(16)
C(1) Rh(1) N(2) C(46) 67.8(2)
N(2) Rh(1) C(2) C(1) 81.1(2)
N(2) Rh(1) C(2) C(3) -162.38(12)
N(2) Rh(1) C(2) C(7) -41.1(2)
C(2) Rh(1) N(2) C(43) -136.28(15)
C(2) Rh(1) N(2) C(46) 29.4(2)
N(2) Rh(1) C(3) C(2) 26.56(18)
N(2) Rh(1) C(3) C(4) 147.31(15)
N(2) Rh(1) C(3) C(8) -95.5(2)
C(3) Rh(1) N(2) C(43) -152.56(14)
C(3) Rh(1) N(2) C(46) 13.1(2)
N(2) Rh(1) C(4) C(3) -95.1(2)
N(2) Rh(1) C(4) C(5) 19.7(3)
N(2) Rh(1) C(4) C(9) 144.2(2)
C(4) Rh(1) N(2) C(43) -82.9(2)
C(4) Rh(1) N(2) C(46) 82.8(3)
N(2) Rh(1) C(5) C(1) -52.93(19)
N(2) Rh(1) C(5) C(4) -171.95(13)
N(2) Rh(1) C(5) C(10) 68.7(3)
C(5) Rh(1) N(2) C(43) -68.57(18)
C(5) Rh(1) N(2) C(46) 97.1(2)
C(1) Rh(1) C(2) C(3) 116.5(2)
C(1) Rh(1) C(2) C(7) -122.2(3)
C(2) Rh(1) C(1) C(5) -117.8(2)
C(2) Rh(1) C(1) C(6) 119.6(3)
C(1) Rh(1) C(3) C(2) -38.83(15)
C(1) Rh(1) C(3) C(4) 81.91(16)
C(1) Rh(1) C(3) C(8) -160.9(3)
C(3) Rh(1) C(1) C(2) 37.52(18)
C(3) Rh(1) C(1) C(5) -80.3(2)
C(3) Rh(1) C(1) C(6) 157.1(2)
C(1) Rh(1) C(4) C(3) -78.59(15)
C(1) Rh(1) C(4) C(5) 36.22(14)
C(1) Rh(1) C(4) C(9) 160.8(2)
C(4) Rh(1) C(1) C(2) 80.3(2)
C(4) Rh(1) C(1) C(5) -37.52(17)
C(4) Rh(1) C(1) C(6) -160.2(2)
C(1) Rh(1) C(5) C(4) -119.0(2)
C(1) Rh(1) C(5) C(10) 121.7(4)
C(5) Rh(1) C(1) C(2) 117.8(2)
C(5) Rh(1) C(1) C(6) -122.7(3)
C(2) Rh(1) C(3) C(4) 120.7(2)
C(2) Rh(1) C(3) C(8) -122.1(3)
C(3) Rh(1) C(2) C(1) -116.5(2)
C(3) Rh(1) C(2) C(7) 121.2(2)
C(2) Rh(1) C(4) C(3) -35.41(13)
C(2) Rh(1) C(4) C(5) 79.39(15)
C(2) Rh(1) C(4) C(9) -156.1(2)
C(4) Rh(1) C(2) C(1) -80.4(2)
C(4) Rh(1) C(2) C(3) 36.11(14)
C(4) Rh(1) C(2) C(7) 157.4(2)
C(2) Rh(1) C(5) C(1) 38.10(17)
C(2) Rh(1) C(5) C(4) -80.92(16)
C(2) Rh(1) C(5) C(10) 159.8(4)
C(5) Rh(1) C(2) C(1) -36.9(2)
C(5) Rh(1) C(2) C(3) 79.59(17)
C(5) Rh(1) C(2) C(7) -159.2(2)
C(3) Rh(1) C(4) C(5) 114.8(2)
C(3) Rh(1) C(4) C(9) -120.7(2)
C(4) Rh(1) C(3) C(2) -120.7(2)
C(4) Rh(1) C(3) C(8) 117.2(3)
C(3) Rh(1) C(5) C(1) 80.11(18)
C(3) Rh(1) C(5) C(4) -38.92(14)
C(3) Rh(1) C(5) C(10) -158.2(4)
C(5) Rh(1) C(3) C(2) -81.09(16)
C(5) Rh(1) C(3) C(4) 39.66(16)
C(5) Rh(1) C(3) C(8) 156.8(3)
C(4) Rh(1) C(5) C(1) 119.0(2)
C(4) Rh(1) C(5) C(10) -119.3(4)
C(5) Rh(1) C(4) C(3) -114.8(2)
C(5) Rh(1) C(4) C(9) 124.5(2)
Rh(1) S(1) C(11) C(12) 110.59(18)
Rh(1) S(1) C(11) C(16) -80.3(2)
F(23) F(22) C(78) F(24) 14.4(6)
F(23) F(22) C(78) F(25) 27.6(6)
F(23) F(22) C(78) F(26) 124.9(6)
F(23) F(22) C(78) F(27) 138.8(5)
F(23) F(22) C(78) C(75) -109.0(5)
C(78) F(22) F(23) F(24) -15.4(7)
F(22) F(23) F(24) F(25) -4.8(18)
F(22) F(23) F(24) C(78) 19.6(9)
F(22) F(23) C(78) F(24) -165.5(6)
F(22) F(23) C(78) F(25) -158.2(5)
F(22) F(23) C(78) F(26) -68.1(6)
F(22) F(23) C(78) F(27) -44.8(5)
F(22) F(23) C(78) C(75) 83.3(5)
F(24) F(23) C(78) F(22) 165.5(6)
F(24) F(23) C(78) F(25) 7.3(3)
F(24) F(23) C(78) F(26) 97.4(5)
F(24) F(23) C(78) F(27) 120.7(4)
F(24) F(23) C(78) C(75) -111.2(4)
C(78) F(23) F(24) F(25) -24.5(12)
F(23) F(24) F(25) C(78) 19.4(9)
F(23) F(24) C(78) F(22) -7.3(3)
F(23) F(24) C(78) F(25) -164.3(8)
F(23) F(24) C(78) F(26) -121.1(5)
F(23) F(24) C(78) F(27) -105.2(6)
F(23) F(24) C(78) C(75) 111.7(4)
F(25) F(24) C(78) F(22) 156.9(7)
F(25) F(24) C(78) F(23) 164.3(8)
F(25) F(24) C(78) F(26) 43.2(9)
F(25) F(24) C(78) F(27) 59.0(10)
F(25) F(24) C(78) C(75) -84.1(7)
F(24) F(25) C(78) F(22) -29.1(8)
F(24) F(25) C(78) F(23) -15.5(8)
F(24) F(25) C(78) F(26) -138.2(8)
F(24) F(25) C(78) F(27) -131.6(8)
F(24) F(25) C(78) C(75) 107.3(8)
F(27) F(26) C(78) F(22) 35.9(10)
F(27) F(26) C(78) F(23) 65.0(10)
F(27) F(26) C(78) F(24) 146.0(9)
F(27) F(26) C(78) F(25) 164.4(9)
F(27) F(26) C(78) C(75) -86.6(10)
F(26) F(27) C(78) F(22) -146.3(9)
F(26) F(27) C(78) F(23) -125.8(9)
F(26) F(27) C(78) F(24) -40.6(11)
F(26) F(27) C(78) F(25) -16.2(10)
F(26) F(27) C(78) C(75) 103.8(9)
Rh(1) N(1) C(35) C(36) 165.00(19)
Rh(1) N(1) C(39) C(38) -165.43(19)
Rh(1) N(1) C(39) C(43) 15.6(2)
C(35) N(1) C(39) C(38) 4.7(3)
C(35) N(1) C(39) C(43) -174.2(2)
C(39) N(1) C(35) C(36) -3.5(3)
Rh(1) N(2) C(43) C(39) -15.6(2)
Rh(1) N(2) C(43) C(42) 165.0(2)
Rh(1) N(2) C(46) C(45) -163.2(2)
C(43) N(2) C(46) C(45) 1.8(4)
C(46) N(2) C(43) C(39) 176.9(2)
C(46) N(2) C(43) C(42) -2.5(3)
Rh(1) C(1) C(2) C(3) -63.94(19)
Rh(1) C(1) C(2) C(7) 123.5(3)
Rh(1) C(1) C(5) C(4) 59.2(2)
Rh(1) C(1) C(5) C(10) -121.0(3)
C(2) C(1) C(5) Rh(1) -60.7(2)
C(2) C(1) C(5) C(4) -1.5(3)
C(2) C(1) C(5) C(10) 178.3(3)
C(5) C(1) C(2) Rh(1) 61.3(2)
C(5) C(1) C(2) C(3) -2.6(3)
C(5) C(1) C(2) C(7) -175.2(3)
C(6) C(1) C(2) Rh(1) -120.9(3)
C(6) C(1) C(2) C(3) 175.2(3)
C(6) C(1) C(2) C(7) 2.6(5)
C(6) C(1) C(5) Rh(1) 121.5(3)
C(6) C(1) C(5) C(4) -179.3(3)
C(6) C(1) C(5) C(10) 0.5(5)
Rh(1) C(2) C(3) C(4) -57.1(2)
Rh(1) C(2) C(3) C(8) 124.9(3)
C(1) C(2) C(3) Rh(1) 62.9(2)
C(1) C(2) C(3) C(4) 5.8(3)
C(1) C(2) C(3) C(8) -172.2(2)
C(7) C(2) C(3) Rh(1) -124.3(3)
C(7) C(2) C(3) C(4) 178.5(2)
C(7) C(2) C(3) C(8) 0.6(4)
Rh(1) C(3) C(4) C(5) -64.9(2)
Rh(1) C(3) C(4) C(9) 121.5(3)
C(2) C(3) C(4) Rh(1) 58.2(2)
C(2) C(3) C(4) C(5) -6.7(3)
C(2) C(3) C(4) C(9) 179.7(3)
C(8) C(3) C(4) Rh(1) -123.8(2)
C(8) C(3) C(4) C(5) 171.3(2)
C(8) C(3) C(4) C(9) -2.3(4)
Rh(1) C(4) C(5) C(1) -60.9(2)
Rh(1) C(4) C(5) C(10) 119.4(3)
C(3) C(4) C(5) Rh(1) 65.9(2)
C(3) C(4) C(5) C(1) 5.1(3)
C(3) C(4) C(5) C(10) -174.7(3)
C(9) C(4) C(5) Rh(1) -120.8(3)
C(9) C(4) C(5) C(1) 178.3(3)
C(9) C(4) C(5) C(10) -1.5(5)
S(1) C(11) C(12) C(13) 168.3(2)
S(1) C(11) C(12) C(17) -12.4(3)
S(1) C(11) C(16) C(15) -168.5(2)
S(1) C(11) C(16) C(26) 9.8(3)
C(12) C(11) C(16) C(15) 0.4(3)
C(12) C(11) C(16) C(26) 178.7(2)
C(16) C(11) C(12) C(13) -1.2(4)
C(16) C(11) C(12) C(17) 178.0(2)
C(11) C(12) C(13) C(14) 0.4(4)
C(11) C(12) C(17) C(18) -99.2(3)
C(11) C(12) C(17) C(22) 85.7(3)
C(13) C(12) C(17) C(18) 80.0(3)
C(13) C(12) C(17) C(22) -95.0(3)
C(17) C(12) C(13) C(14) -178.8(3)
C(12) C(13) C(14) C(15) 1.2(5)
C(13) C(14) C(15) C(16) -2.0(5)
C(14) C(15) C(16) C(11) 1.2(4)
C(14) C(15) C(16) C(26) -177.3(3)
C(11) C(16) C(26) C(27) -73.9(3)
C(11) C(16) C(26) C(31) 115.6(3)
C(15) C(16) C(26) C(27) 104.4(3)
C(15) C(16) C(26) C(31) -66.1(3)
C(12) C(17) C(18) C(19) -175.2(2)
C(12) C(17) C(18) C(23) 4.7(3)
C(12) C(17) C(22) C(21) 175.4(2)
C(12) C(17) C(22) C(25) -6.8(3)
C(18) C(17) C(22) C(21) 0.4(3)
C(18) C(17) C(22) C(25) 178.3(2)
C(22) C(17) C(18) C(19) -0.2(2)
C(22) C(17) C(18) C(23) 179.8(2)
C(17) C(18) C(19) C(20) -0.6(3)
C(23) C(18) C(19) C(20) 179.5(2)
C(18) C(19) C(20) C(21) 1.0(3)
C(18) C(19) C(20) C(24) -177.6(2)
C(19) C(20) C(21) C(22) -0.7(3)
C(24) C(20) C(21) C(22) 177.9(2)
C(20) C(21) C(22) C(17) -0.0(3)
C(20) C(21) C(22) C(25) -177.9(2)
C(16) C(26) C(27) C(28) -169.7(2)
C(16) C(26) C(27) C(32) 7.4(3)
C(16) C(26) C(31) C(30) 170.2(2)
C(16) C(26) C(31) C(34) -8.1(3)
C(27) C(26) C(31) C(30) -0.4(3)
C(27) C(26) C(31) C(34) -178.8(2)
C(31) C(26) C(27) C(28) 0.7(3)
C(31) C(26) C(27) C(32) 177.9(2)
C(26) C(27) C(28) C(29) 0.0(3)
C(32) C(27) C(28) C(29) -177.2(2)
C(27) C(28) C(29) C(30) -1.1(4)
C(27) C(28) C(29) C(33) 177.5(3)
C(28) C(29) C(30) C(31) 1.4(4)
C(33) C(29) C(30) C(31) -177.1(3)
C(29) C(30) C(31) C(26) -0.7(4)
C(29) C(30) C(31) C(34) 177.7(3)
N(1) C(35) C(36) C(37) 0.0(3)
C(35) C(36) C(37) C(38) 2.4(4)
C(36) C(37) C(38) C(39) -1.3(3)
C(36) C(37) C(38) C(40) 177.9(2)
C(37) C(38) C(39) N(1) -2.3(3)
C(37) C(38) C(39) C(43) 176.6(2)
C(37) C(38) C(40) C(41) -176.8(3)
C(39) C(38) C(40) C(41) 2.5(4)
C(40) C(38) C(39) N(1) 178.4(2)
C(40) C(38) C(39) C(43) -2.7(3)
N(1) C(39) C(43) N(2) 0.2(3)
N(1) C(39) C(43) C(42) 179.6(2)
C(38) C(39) C(43) N(2) -178.8(2)
C(38) C(39) C(43) C(42) 0.6(3)
C(38) C(40) C(41) C(42) -0.2(4)
C(40) C(41) C(42) C(43) -2.0(5)
C(40) C(41) C(42) C(44) 177.7(3)
C(41) C(42) C(43) N(2) -178.9(2)
C(41) C(42) C(43) C(39) 1.7(4)
C(41) C(42) C(44) C(45) -179.3(3)
C(43) C(42) C(44) C(45) 0.4(4)
C(44) C(42) C(43) N(2) 1.4(4)
C(44) C(42) C(43) C(39) -177.9(2)
C(42) C(44) C(45) C(46) -1.0(5)
C(44) C(45) C(46) N(2) -0.1(3)
C(48) C(47) C(52) C(51) 3.2(2)
C(52) C(47) C(48) C(49) -1.4(3)
C(48) C(47) B(1) C(55) -52.8(2)
C(48) C(47) B(1) C(63) -168.44(17)
C(48) C(47) B(1) C(71) 70.8(2)
B(1) C(47) C(48) C(49) -178.57(19)
C(52) C(47) B(1) C(55) 130.3(2)
C(52) C(47) B(1) C(63) 14.7(2)
C(52) C(47) B(1) C(71) -106.1(2)
B(1) C(47) C(52) C(51) -179.79(19)
C(47) C(48) C(49) C(50) -1.3(3)
C(47) C(48) C(49) C(53) 176.9(2)
C(48) C(49) C(50) C(51) 2.3(3)
C(48) C(49) C(53) F(1) 40.1(3)
C(48) C(49) C(53) F(2) -78.7(2)
C(48) C(49) C(53) F(3) 160.6(2)
C(50) C(49) C(53) F(1) -141.6(2)
C(50) C(49) C(53) F(2) 99.6(2)
C(50) C(49) C(53) F(3) -21.2(3)
C(53) C(49) C(50) C(51) -176.0(2)
C(49) C(50) C(51) C(52) -0.5(3)
C(49) C(50) C(51) C(54) 178.4(2)
C(50) C(51) C(52) C(47) -2.4(3)
C(50) C(51) C(54) F(4) 150.8(2)
C(50) C(51) C(54) F(5) -89.7(3)
C(50) C(51) C(54) F(6) 29.1(3)
C(52) C(51) C(54) F(4) -30.4(3)
C(52) C(51) C(54) F(5) 89.1(3)
C(52) C(51) C(54) F(6) -152.0(2)
C(54) C(51) C(52) C(47) 178.8(2)
C(56) C(55) C(60) C(59) 0.5(4)
C(60) C(55) C(56) C(57) 2.3(4)
C(56) C(55) B(1) C(47) 160.8(2)
C(56) C(55) B(1) C(63) -78.1(2)
C(56) C(55) B(1) C(71) 41.1(3)
B(1) C(55) C(56) C(57) 173.7(2)
C(60) C(55) B(1) C(47) -28.3(3)
C(60) C(55) B(1) C(63) 92.8(2)
C(60) C(55) B(1) C(71) -148.0(2)
B(1) C(55) C(60) C(59) -170.9(2)
C(55) C(56) C(57) C(58) -3.5(4)
C(55) C(56) C(57) C(61) 179.3(3)
C(56) C(57) C(58) C(59) 1.8(4)
C(56) C(57) C(61) F(7) -13.9(4)
C(56) C(57) C(61) F(8) 106.3(3)
C(56) C(57) C(61) F(9) -135.6(2)
C(58) C(57) C(61) F(7) 168.9(3)
C(58) C(57) C(61) F(8) -70.9(3)
C(58) C(57) C(61) F(9) 47.2(3)
C(61) C(57) C(58) C(59) 179.0(3)
C(57) C(58) C(59) C(60) 1.0(4)
C(57) C(58) C(59) C(62) -177.6(3)
C(58) C(59) C(60) C(55) -2.2(5)
C(58) C(59) C(62) F(10) 45.0(4)
C(58) C(59) C(62) F(11) 166.0(3)
C(58) C(59) C(62) F(12) -73.5(3)
C(60) C(59) C(62) F(10) -133.7(3)
C(60) C(59) C(62) F(11) -12.7(4)
C(60) C(59) C(62) F(12) 107.9(3)
C(62) C(59) C(60) C(55) 176.4(3)
C(64) C(63) C(68) C(67) 2.4(3)
C(68) C(63) C(64) C(65) -1.7(2)
C(64) C(63) B(1) C(47) -140.28(19)
C(64) C(63) B(1) C(55) 99.5(2)
C(64) C(63) B(1) C(71) -21.7(2)
B(1) C(63) C(64) C(65) -177.80(18)
C(68) C(63) B(1) C(47) 43.9(2)
C(68) C(63) B(1) C(55) -76.3(2)
C(68) C(63) B(1) C(71) 162.47(18)
B(1) C(63) C(68) C(67) 178.51(19)
C(63) C(64) C(65) C(66) 0.0(2)
C(63) C(64) C(65) C(69) -176.59(19)
C(64) C(65) C(66) C(67) 1.2(3)
C(64) C(65) C(69) F(13) -138.0(2)
C(64) C(65) C(69) F(14) 102.1(3)
C(64) C(65) C(69) F(15) -17.7(3)
C(66) C(65) C(69) F(13) 45.3(3)
C(66) C(65) C(69) F(14) -74.6(3)
C(66) C(65) C(69) F(15) 165.6(2)
C(69) C(65) C(66) C(67) 177.8(2)
C(65) C(66) C(67) C(68) -0.5(3)
C(65) C(66) C(67) C(70) -177.0(2)
C(66) C(67) C(68) C(63) -1.3(3)
C(66) C(67) C(70) F(16) 86.6(3)
C(66) C(67) C(70) F(17) -32.2(3)
C(66) C(67) C(70) F(18) -155.0(2)
C(68) C(67) C(70) F(16) -89.9(3)
C(68) C(67) C(70) F(17) 151.3(2)
C(68) C(67) C(70) F(18) 28.5(3)
C(70) C(67) C(68) C(63) 175.1(2)
C(72) C(71) C(76) C(75) -3.7(3)
C(76) C(71) C(72) C(73) 2.8(3)
C(72) C(71) B(1) C(47) -103.7(2)
C(72) C(71) B(1) C(55) 18.7(3)
C(72) C(71) B(1) C(63) 133.9(2)
B(1) C(71) C(72) C(73) -176.0(2)
C(76) C(71) B(1) C(47) 77.6(3)
C(76) C(71) B(1) C(55) -160.0(2)
C(76) C(71) B(1) C(63) -44.7(2)
B(1) C(71) C(76) C(75) 175.1(2)
C(71) C(72) C(73) C(74) -0.1(3)
C(71) C(72) C(73) C(77) 179.3(2)
C(72) C(73) C(74) C(75) -1.7(4)
C(72) C(73) C(77) F(19) -22.4(3)
C(72) C(73) C(77) F(20) 96.9(2)
C(72) C(73) C(77) F(21) -143.4(2)
C(74) C(73) C(77) F(19) 157.1(2)
C(74) C(73) C(77) F(20) -83.6(3)
C(74) C(73) C(77) F(21) 36.1(3)
C(77) C(73) C(74) C(75) 178.8(2)
C(73) C(74) C(75) C(76) 0.8(4)
C(73) C(74) C(75) C(78) 177.5(2)
C(74) C(75) C(76) C(71) 2.0(4)
C(74) C(75) C(78) F(22) -111.6(3)
C(74) C(75) C(78) F(23) -143.1(3)
C(74) C(75) C(78) F(24) 132.3(5)
C(74) C(75) C(78) F(25) 103.3(4)
C(74) C(75) C(78) F(26) 10.7(5)
C(74) C(75) C(78) F(27) -15.2(5)
C(76) C(75) C(78) F(22) 65.2(3)
C(76) C(75) C(78) F(23) 33.8(4)
C(76) C(75) C(78) F(24) -50.9(6)
C(76) C(75) C(78) F(25) -79.9(4)
C(76) C(75) C(78) F(26) -172.4(4)
C(76) C(75) C(78) F(27) 161.6(3)
C(78) C(75) C(76) C(71) -174.8(2)
